data_4070810
loop_
_publ_author_name
'Garc\'ia, M. Esther'
'Garc\'ia-Viv\'o, Daniel'
'Ruiz, Miguel A.'

_publ_section_title
;
 Chemistry of Unsaturated Group 6 Metal Complexes with Bridging Hydroxy
 and Methoxycarbyne Ligands. 3. Formation and Cleavage of C&#x2212;C and
 C&#x2212;O Bonds in the Reactions of the Complexes
 [Mo2Cp2(&#x00B5;-COMe)(&#x00B5;-COR)(&#x00B5;-PCy2)]BF4(R = Me, Et)
;
_journal_issue 4
_journal_name_full Organometallics
_journal_page_first 543
_journal_paper_doi 10.1021/om7010358
_journal_volume 27
_journal_year 2008
_chemical_compound_source 'synthesis as described'
_chemical_formula_moiety '2(C34 H58 Mo2 O7 P3, 2(B F4)'
_chemical_formula_sum 'C68 H116 B2 F8 Mo4 O14 P6'
_chemical_formula_weight 1894.78
_chemical_name_systematic
;
 ?
;
_space_group_IT_number 2
_symmetry_cell_setting triclinic
_symmetry_Int_Tables_number 2
_symmetry_space_group_name_Hall '-P 1'
_symmetry_space_group_name_H-M 'P -1'
_atom_sites_solution_hydrogens geom
_atom_sites_solution_primary direct
_atom_sites_solution_secondary difmap
_audit_conform_dict_location ftp://ftp.iucr.org/pub/cif_core.dic
_audit_conform_dict_name cif_core.dic
_audit_conform_dict_version 2.2
_audit_creation_date 2007-05-16T18:00:42-00:00
_audit_creation_method 'WinGX routine CIF_UPDATE'
_cell_angle_alpha 62.708(4)
_cell_angle_beta 76.801(4)
_cell_angle_gamma 75.315(4)
_cell_formula_units_Z 2
_cell_length_a 11.967(2)
_cell_length_b 19.929(4)
_cell_length_c 20.267(4)
_cell_measurement_reflns_used 911
_cell_measurement_temperature 120(2)
_cell_measurement_theta_max 26.07
_cell_measurement_theta_min 2.28
_cell_measurement_wavelength 0.71073
_cell_volume 4119.6(14)
_computing_cell_refinement 'BRUKER Smart'
_computing_data_collection 'BRUKER Smart'
_computing_data_reduction 'BRUKER Smart'
_computing_molecular_graphics 'Ortep-3 for Windows (Farrugia, 1997)'
_computing_publication_material 'WinGX publication routines (Farrugia, 1999)'
_computing_structure_refinement 'SHELXL-97 (Sheldrick, 1997)'
_computing_structure_solution 'DIRDIF (1999)'
_diffrn_ambient_temperature 120(2)
_diffrn_measured_fraction_theta_full 0.902
_diffrn_measured_fraction_theta_max 0.902
_diffrn_measurement_device_type 'Smart-CCD-1000 BRUKER'
_diffrn_measurement_method 'omega scans'
_diffrn_radiation_monochromator graphite
_diffrn_radiation_probe x-ray
_diffrn_radiation_source 'fine-focus sealed tube'
_diffrn_radiation_type MoK\a
_diffrn_radiation_wavelength 0.71073
_diffrn_reflns_av_R_equivalents 0
_diffrn_reflns_av_unetI/netI 0.0982
_diffrn_reflns_limit_h_max 14
_diffrn_reflns_limit_h_min -14
_diffrn_reflns_limit_k_max 24
_diffrn_reflns_limit_k_min -18
_diffrn_reflns_limit_l_max 25
_diffrn_reflns_limit_l_min 0
_diffrn_reflns_number 15289
_diffrn_reflns_theta_full 26.43
_diffrn_reflns_theta_max 26.43
_diffrn_reflns_theta_min 1.14
_exptl_absorpt_coefficient_mu 0.786
_exptl_absorpt_correction_T_max 1
_exptl_absorpt_correction_T_min 0.607875
_exptl_absorpt_correction_type multi-scan
_exptl_absorpt_process_details 'BRUKER Sadabs'
_exptl_crystal_colour Green
_exptl_crystal_density_diffrn 1.532
_exptl_crystal_density_method 'not measured'
_exptl_crystal_description prism
_exptl_crystal_F_000 1952
_exptl_crystal_size_max 0.41
_exptl_crystal_size_mid 0.15
_exptl_crystal_size_min 0.04
_refine_diff_density_max 0.914
_refine_diff_density_min -1.38
_refine_diff_density_rms 0.123
_refine_ls_extinction_method none
_refine_ls_goodness_of_fit_ref 0.923
_refine_ls_hydrogen_treatment riding
_refine_ls_matrix_type full
_refine_ls_number_parameters 990
_refine_ls_number_reflns 15289
_refine_ls_number_restraints 39
_refine_ls_restrained_S_all 0.922
_refine_ls_R_factor_all 0.1001
_refine_ls_R_factor_gt 0.0496
_refine_ls_shift/su_max 0
_refine_ls_shift/su_mean 0
_refine_ls_structure_factor_coef Fsqd
_refine_ls_weighting_details 'calc w=1/[\s^2^(Fo^2^)+(0.0597P)^2^+0.0000P] where P=(Fo^2^+2Fc^2^)/3'
_refine_ls_weighting_scheme calc
_refine_ls_wR_factor_gt 0.1075
_refine_ls_wR_factor_ref 0.1225
_reflns_number_gt 9369
_reflns_number_total 15289
_reflns_threshold_expression >2sigma(I)
_cod_data_source_file om7010358-file003.cif
_cod_data_source_block compound4
_cod_original_cell_volume 4119.6(13)
_cod_database_code 4070810

loop_
_symmetry_equiv_pos_as_xyz
'x, y, z'
'-x, -y, -z'

loop_
_atom_site_label
_atom_site_type_symbol
_atom_site_fract_x
_atom_site_fract_y
_atom_site_fract_z
_atom_site_U_iso_or_equiv
_atom_site_adp_type
_atom_site_occupancy
_atom_site_symmetry_multiplicity
_atom_site_calc_flag
_atom_site_refinement_flags
_atom_site_disorder_assembly
_atom_site_disorder_group
Mo1A Mo 0.20570(4) 0.03589(3) 0.09777(3) 0.01834(12) Uani 1 1 d . . .
Mo2A Mo 0.09161(4) 0.13088(3) 0.15855(3) 0.01853(13) Uani 1 1 d . . .
P1A P 0.28398(11) 0.13961(9) 0.09048(8) 0.0183(3) Uani 1 1 d . . .
P2A P 0.28688(12) -0.05243(9) 0.20988(9) 0.0233(4) Uani 1 1 d . . .
P3A P 0.15710(12) 0.04631(9) 0.27690(9) 0.0261(4) Uani 1 1 d . A .
O1A O -0.0711(3) 0.0903(2) 0.0751(2) 0.0275(10) Uani 1 1 d . . .
O2A O -0.0060(3) -0.0353(2) 0.2408(2) 0.0337(11) Uani 1 1 d . . .
O3A O 0.4221(3) -0.0545(2) 0.2044(2) 0.0263(9) Uani 1 1 d . . .
O4A O 0.2875(3) -0.1416(2) 0.2413(2) 0.0356(11) Uani 1 1 d . . .
O5A O 0.2279(3) -0.0380(2) 0.2837(2) 0.0284(10) Uani 1 1 d . . .
O6A O 0.2420(3) 0.0734(3) 0.3060(2) 0.0363(11) Uani 1 1 d . . .
O7A O 0.0545(4) 0.0247(3) 0.3421(2) 0.0441(12) Uani 1 1 d . . .
C1A C 0.0200(4) 0.0730(3) 0.1126(3) 0.0247(14) Uani 1 1 d . . .
C2A C 0.0436(4) 0.0236(3) 0.1816(3) 0.0242(14) Uani 1 1 d . . .
C3A C -0.0634(5) 0.1516(4) 0.0012(4) 0.0335(16) Uani 1 1 d . . .
H3A1 H -0.05 0.1959 0.0035 0.05 Uiso 1 1 calc R . .
H3A2 H -0.135 0.1638 -0.0189 0.05 Uiso 1 1 calc R . .
H3A3 H -0.0002 0.136 -0.0304 0.05 Uiso 1 1 calc R . .
C4A C -0.0782(6) -0.0661(4) 0.2194(4) 0.060(2) Uani 1 1 d . . .
H4A1 H -0.1401 -0.0264 0.1957 0.091 Uiso 1 1 calc R . .
H4A2 H -0.1106 -0.1062 0.2629 0.091 Uiso 1 1 calc R . .
H4A3 H -0.033 -0.0866 0.185 0.091 Uiso 1 1 calc R . .
C10A C 0.1590(5) -0.0096(4) 0.0231(4) 0.0357(17) Uani 1 1 d . . .
H10A H 0.0811 -0.0036 0.0186 0.043 Uiso 1 1 calc R . .
C11A C 0.2339(5) 0.0435(4) -0.0230(3) 0.0294(15) Uani 1 1 d . . .
H11A H 0.2142 0.09 -0.0632 0.035 Uiso 1 1 calc R . .
C12A C 0.3439(5) 0.0136(4) 0.0025(3) 0.0277(15) Uani 1 1 d . . .
H12A H 0.4095 0.037 -0.0178 0.033 Uiso 1 1 calc R . .
C13A C 0.3368(5) -0.0576(4) 0.0639(3) 0.0279(15) Uani 1 1 d . . .
H13A H 0.3971 -0.0897 0.0916 0.033 Uiso 1 1 calc R . .
C20A C -0.0920(5) 0.2042(3) 0.1521(4) 0.0285(15) Uani 1 1 d . . .
H20A H -0.1478 0.1938 0.1344 0.034 Uiso 1 1 calc R . .
C21A C -0.0724(4) 0.1728(3) 0.2273(4) 0.0293(15) Uani 1 1 d . . .
H21A H -0.1124 0.1376 0.2682 0.035 Uiso 1 1 calc R . .
C22A C 0.0189(5) 0.2045(4) 0.2291(4) 0.0331(16) Uani 1 1 d . . .
H22A H 0.0495 0.1935 0.2719 0.04 Uiso 1 1 calc R . .
C23A C 0.0555(5) 0.2543(4) 0.1575(4) 0.0327(16) Uani 1 1 d . . .
H23A H 0.1141 0.283 0.1436 0.039 Uiso 1 1 calc R . .
C24A C -0.0121(5) 0.2540(3) 0.1086(3) 0.0267(14) Uani 1 1 d . . .
H24A H -0.0048 0.2819 0.0568 0.032 Uiso 1 1 calc R . .
C30A C 0.3145(5) 0.2233(3) -0.0011(3) 0.0244(13) Uani 1 1 d . . .
H30A H 0.3613 0.2509 0.0086 0.029 Uiso 1 1 calc R . .
C31A C 0.2111(7) 0.2810(4) -0.0335(4) 0.073(3) Uani 1 1 d . . .
H31A H 0.1664 0.2992 0.0032 0.088 Uiso 1 1 calc R . .
H31B H 0.1617 0.2563 -0.0442 0.088 Uiso 1 1 calc R . .
C32A C 0.2450(7) 0.3496(4) -0.1054(5) 0.081(3) Uani 1 1 d . . .
H32A H 0.175 0.3831 -0.1259 0.097 Uiso 1 1 calc R . .
H32B H 0.2856 0.3784 -0.0937 0.097 Uiso 1 1 calc R . .
C33A C 0.3217(7) 0.3251(5) -0.1630(4) 0.064(2) Uani 1 1 d . . .
H33A H 0.2775 0.3024 -0.1798 0.077 Uiso 1 1 calc R . .
H33B H 0.3461 0.3697 -0.206 0.077 Uiso 1 1 calc R . .
C34A C 0.4256(7) 0.2691(5) -0.1332(4) 0.064(2) Uani 1 1 d . . .
H34A H 0.4747 0.2933 -0.1216 0.076 Uiso 1 1 calc R . .
H34B H 0.4703 0.2518 -0.1706 0.076 Uiso 1 1 calc R . .
C35A C 0.3889(7) 0.2004(4) -0.0623(4) 0.054(2) Uani 1 1 d . . .
H35A H 0.4581 0.1647 -0.0428 0.065 Uiso 1 1 calc R . .
H35B H 0.345 0.1743 -0.0752 0.065 Uiso 1 1 calc R . .
C36A C 0.4080(4) 0.1264(3) 0.1389(3) 0.0193(12) Uani 1 1 d . . .
H36A H 0.3981 0.0826 0.1876 0.023 Uiso 1 1 calc R . .
C37A C 0.4051(5) 0.1940(3) 0.1557(4) 0.0306(15) Uani 1 1 d . . .
H37A H 0.3292 0.2057 0.1816 0.037 Uiso 1 1 calc R . .
H37B H 0.418 0.2388 0.1092 0.037 Uiso 1 1 calc R . .
C38A C 0.4999(5) 0.1744(4) 0.2047(4) 0.0356(16) Uani 1 1 d . . .
H38A H 0.4995 0.2185 0.2133 0.043 Uiso 1 1 calc R . .
H38B H 0.4826 0.1325 0.2529 0.043 Uiso 1 1 calc R . .
C39A C 0.6192(5) 0.1520(4) 0.1683(4) 0.0429(18) Uani 1 1 d . . .
H39A H 0.6398 0.1956 0.1226 0.052 Uiso 1 1 calc R . .
H39B H 0.6762 0.1376 0.2018 0.052 Uiso 1 1 calc R . .
C40A C 0.6230(5) 0.0860(4) 0.1502(4) 0.0373(17) Uani 1 1 d . . .
H40A H 0.6106 0.0407 0.1963 0.045 Uiso 1 1 calc R . .
H40B H 0.6991 0.075 0.1242 0.045 Uiso 1 1 calc R . .
C41A C 0.5283(5) 0.1053(4) 0.1005(3) 0.0340(16) Uani 1 1 d . . .
H41A H 0.5445 0.1478 0.0526 0.041 Uiso 1 1 calc R . .
H41B H 0.5295 0.0614 0.0914 0.041 Uiso 1 1 calc R . .
C50A C 0.4902(5) -0.1040(4) 0.2654(4) 0.0379(17) Uani 1 1 d . . .
H50A H 0.4526 -0.1474 0.2999 0.045 Uiso 1 1 calc R . .
H50B H 0.4969 -0.0761 0.2925 0.045 Uiso 1 1 calc R . .
C51A C 0.6090(5) -0.1312(4) 0.2328(4) 0.0462(19) Uani 1 1 d . . .
H51A H 0.6023 -0.1633 0.2108 0.069 Uiso 1 1 calc R . .
H51B H 0.658 -0.1598 0.2718 0.069 Uiso 1 1 calc R . .
H51C H 0.6424 -0.0878 0.1952 0.069 Uiso 1 1 calc R . .
C52A C 0.1988(5) -0.1843(4) 0.2947(4) 0.0395(17) Uani 1 1 d . . .
H52A H 0.1762 -0.2144 0.2751 0.047 Uiso 1 1 calc R . .
H52B H 0.1304 -0.1491 0.3025 0.047 Uiso 1 1 calc R . .
C53A C 0.2449(6) -0.2355(4) 0.3667(4) 0.0472(19) Uani 1 1 d . . .
H53A H 0.3167 -0.267 0.358 0.071 Uiso 1 1 calc R . .
H53B H 0.1893 -0.2676 0.4 0.071 Uiso 1 1 calc R . .
H53C H 0.2585 -0.2053 0.3888 0.071 Uiso 1 1 calc R . .
C54A C 0.2612(15) 0.0239(9) 0.3861(7) 0.062(4) Uani 0.68 1 d PU A 1
H54A H 0.1878 0.0253 0.4184 0.074 Uiso 0.68 1 calc PR A 1
H54B H 0.2899 -0.0287 0.3932 0.074 Uiso 0.68 1 calc PR A 1
C55A C 0.3420(12) 0.0498(8) 0.4058(7) 0.067(4) Uani 0.68 1 d PU A 1
H55A H 0.4174 0.0413 0.379 0.1 Uiso 0.68 1 calc PR A 1
H55B H 0.3457 0.0221 0.4586 0.1 Uiso 0.68 1 calc PR A 1
H55C H 0.318 0.1035 0.3931 0.1 Uiso 0.68 1 calc PR A 1
C58A C 0.262(2) 0.0632(14) 0.3811(15) 0.032(6) Uani 0.32 1 d PU A 2
H58A H 0.2898 0.1068 0.3766 0.038 Uiso 0.32 1 calc PR A 2
H58B H 0.1906 0.0563 0.4162 0.038 Uiso 0.32 1 calc PR A 2
C59A C 0.3525(17) -0.0081(10) 0.4050(11) 0.027(4) Uani 0.32 1 d PU A 2
H59A H 0.3181 -0.0519 0.4179 0.04 Uiso 0.32 1 calc PR A 2
H59B H 0.3825 -0.014 0.4478 0.04 Uiso 0.32 1 calc PR A 2
H59C H 0.4148 -0.0039 0.3647 0.04 Uiso 0.32 1 calc PR A 2
C56A C 0.0327(7) -0.0463(5) 0.4020(4) 0.069(3) Uani 1 1 d . A .
H56A H 0.0811 -0.0607 0.4405 0.082 Uiso 1 1 calc R . .
H56B H 0.0526 -0.0858 0.384 0.082 Uiso 1 1 calc R . .
C57A C -0.0883(6) -0.0402(5) 0.4334(5) 0.076(3) Uani 1 1 d . . .
H57A H -0.1056 -0.0053 0.4563 0.114 Uiso 1 1 calc R A .
H57B H -0.1038 -0.0898 0.4704 0.114 Uiso 1 1 calc R . .
H57C H -0.1362 -0.0216 0.3944 0.114 Uiso 1 1 calc R . .
B1A B 0.0442(7) 0.2489(6) 0.7963(5) 0.047(2) Uani 1 1 d . . .
F1A F 0.0765(4) 0.2765(3) 0.7216(3) 0.0876(17) Uani 1 1 d . . .
F2A F 0.1288(3) 0.1904(2) 0.8339(2) 0.0618(12) Uani 1 1 d . . .
F3A F -0.0598(3) 0.2228(3) 0.8160(3) 0.0673(13) Uani 1 1 d . . .
F4A F 0.0280(5) 0.3067(3) 0.8196(3) 0.0954(18) Uani 1 1 d . . .
Mo1B Mo 0.21929(4) 0.37679(3) 0.32326(3) 0.02048(13) Uani 1 1 d . C .
Mo2B Mo 0.25798(4) 0.48118(3) 0.35844(3) 0.02280(13) Uani 1 1 d . C .
P1B P 0.36161(12) 0.45861(9) 0.25257(9) 0.0224(3) Uani 1 1 d . . .
P2B P 0.35221(12) 0.28122(9) 0.40570(9) 0.0253(4) Uani 1 1 d . . .
P3B P 0.39961(12) 0.39573(9) 0.43787(9) 0.0250(4) Uani 1 1 d . . .
O1B O -0.0216(3) 0.4708(2) 0.3785(2) 0.0305(10) Uani 1 1 d . C .
O2B O 0.1402(3) 0.3448(2) 0.5062(2) 0.0303(10) Uani 1 1 d . . .
O3B O 0.4645(3) 0.2449(2) 0.3665(2) 0.0346(11) Uani 1 1 d . C .
O4B O 0.3036(4) 0.2074(3) 0.4694(3) 0.0605(16) Uani 1 1 d . B .
O5B O 0.4070(3) 0.3060(2) 0.4564(2) 0.0275(10) Uani 1 1 d . C .
O6B O 0.5292(3) 0.4097(2) 0.4072(2) 0.0307(10) Uani 1 1 d . C .
O7B O 0.3943(3) 0.3896(2) 0.5195(2) 0.0337(10) Uani 1 1 d . C .
C1B C 0.0943(5) 0.4393(3) 0.3772(3) 0.0265(14) Uani 1 1 d . . .
C2B C 0.1594(4) 0.3904(3) 0.4320(3) 0.0244(14) Uani 1 1 d . C .
C3B C -0.0563(5) 0.5239(4) 0.3068(4) 0.0388(17) Uani 1 1 d . . .
H3B1 H -0.0072 0.5622 0.2827 0.058 Uiso 1 1 calc R C .
H3B2 H -0.1358 0.548 0.3131 0.058 Uiso 1 1 calc R . .
H3B3 H -0.0492 0.4971 0.2766 0.058 Uiso 1 1 calc R . .
C4B C 0.0366(5) 0.3122(4) 0.5272(4) 0.0358(16) Uani 1 1 d . . .
H4B1 H -0.0291 0.3525 0.5119 0.054 Uiso 1 1 calc R . .
H4B2 H 0.0249 0.2833 0.5806 0.054 Uiso 1 1 calc R . .
H4B3 H 0.0445 0.2791 0.5033 0.054 Uiso 1 1 calc R . .
C10B C 0.0593(5) 0.3394(4) 0.3101(4) 0.0326(16) Uani 1 1 d . . .
H10B H -0.0147 0.353 0.3322 0.039 Uiso 1 1 calc R C .
C11B C 0.1107(5) 0.3829(4) 0.2378(4) 0.0356(16) Uani 1 1 d . C .
H11B H 0.077 0.4304 0.2042 0.043 Uiso 1 1 calc R . .
C12B C 0.2222(5) 0.3422(4) 0.2249(4) 0.0335(16) Uani 1 1 d . . .
H12B H 0.2742 0.3575 0.181 0.04 Uiso 1 1 calc R C .
C13B C 0.2401(5) 0.2749(4) 0.2898(4) 0.0306(15) Uani 1 1 d . C .
H13B H 0.3073 0.238 0.2971 0.037 Uiso 1 1 calc R . .
C14A C 0.2208(5) -0.0727(4) 0.0769(4) 0.0319(16) Uani 1 1 d . . .
H14A H 0.1923 -0.1161 0.1139 0.038 Uiso 1 1 calc R . .
C14B C 0.1381(5) 0.2719(3) 0.3437(3) 0.0266(14) Uani 1 1 d . C .
H14B H 0.1264 0.2329 0.3915 0.032 Uiso 1 1 calc R . .
C20B C 0.1385(5) 0.5861(4) 0.3709(4) 0.0374(17) Uani 1 1 d . . .
H20B H 0.0581 0.5897 0.3769 0.045 Uiso 1 1 calc R C .
C21B C 0.2087(5) 0.5528(3) 0.4285(4) 0.0333(16) Uani 1 1 d . C .
H21B H 0.1833 0.5303 0.4796 0.04 Uiso 1 1 calc R . .
C22B C 0.3246(5) 0.5593(3) 0.3953(4) 0.0337(16) Uani 1 1 d . . .
H22B H 0.3891 0.5408 0.4209 0.04 Uiso 1 1 calc R C .
C23B C 0.3274(6) 0.5980(4) 0.3173(4) 0.0405(18) Uani 1 1 d . C .
H23B H 0.3927 0.6111 0.2822 0.049 Uiso 1 1 calc R . .
C24B C 0.2112(6) 0.6132(3) 0.3023(4) 0.0371(17) Uani 1 1 d . C .
H24B H 0.1872 0.6371 0.255 0.045 Uiso 1 1 calc R . .
C30B C 0.5194(5) 0.4179(3) 0.2431(3) 0.0266(14) Uani 1 1 d . C .
H30B H 0.5331 0.3793 0.2938 0.032 Uiso 1 1 calc R . .
C31B C 0.6023(5) 0.4734(3) 0.2229(3) 0.0281(14) Uani 1 1 d . . .
H31C H 0.5827 0.4965 0.2579 0.034 Uiso 1 1 calc R C .
H31D H 0.5934 0.514 0.1731 0.034 Uiso 1 1 calc R . .
C32B C 0.7290(4) 0.4319(4) 0.2252(4) 0.0320(15) Uani 1 1 d . C .
H32C H 0.7803 0.4688 0.2089 0.038 Uiso 1 1 calc R . .
H32D H 0.74 0.3953 0.2762 0.038 Uiso 1 1 calc R . .
C33B C 0.7608(5) 0.3902(4) 0.1749(4) 0.048(2) Uani 1 1 d . . .
H33C H 0.7554 0.4272 0.1233 0.058 Uiso 1 1 calc R C .
H33D H 0.8406 0.3633 0.1784 0.058 Uiso 1 1 calc R . .
C34B C 0.6805(5) 0.3335(4) 0.1973(5) 0.055(2) Uani 1 1 d . C .
H34C H 0.6908 0.294 0.2475 0.066 Uiso 1 1 calc R . .
H34D H 0.7005 0.309 0.1634 0.066 Uiso 1 1 calc R . .
C35B C 0.5531(5) 0.3732(4) 0.1955(4) 0.0459(19) Uani 1 1 d . . .
H35C H 0.5407 0.408 0.1442 0.055 Uiso 1 1 calc R C .
H35D H 0.5033 0.3351 0.2138 0.055 Uiso 1 1 calc R . .
C50B C 0.5688(5) 0.1990(4) 0.4021(4) 0.0363(17) Uani 1 1 d . . .
H50C H 0.5496 0.1785 0.4562 0.044 Uiso 1 1 calc R C .
H50D H 0.6273 0.231 0.3873 0.044 Uiso 1 1 calc R . .
C51B C 0.6148(6) 0.1359(4) 0.3793(4) 0.053(2) Uani 1 1 d . C .
H51D H 0.5536 0.1084 0.3883 0.079 Uiso 1 1 calc R . .
H51E H 0.6765 0.1017 0.4078 0.079 Uiso 1 1 calc R . .
H51F H 0.6444 0.1563 0.327 0.079 Uiso 1 1 calc R . .
C52B C 0.2888(14) 0.1747(7) 0.5438(9) 0.071(5) Uani 0.7 1 d PU B 3
H52C H 0.2063 0.1738 0.5608 0.085 Uiso 0.7 1 calc PR B 3
H52D H 0.3113 0.2072 0.5608 0.085 Uiso 0.7 1 calc PR B 3
C53B C 0.3525(10) 0.0966(7) 0.5809(7) 0.066(4) Uani 0.7 1 d P B 3
H53D H 0.3521 0.0677 0.554 0.099 Uiso 0.7 1 calc PR B 3
H53E H 0.3156 0.0724 0.6313 0.099 Uiso 0.7 1 calc PR B 3
H53F H 0.4315 0.0987 0.5816 0.099 Uiso 0.7 1 calc PR B 3
C59B C 0.258(3) 0.138(2) 0.6053(16) 0.101(15) Uani 0.3 1 d PU B 4
H59D H 0.2229 0.1846 0.6113 0.152 Uiso 0.3 1 calc PR B 4
H59E H 0.2942 0.1019 0.6489 0.152 Uiso 0.3 1 calc PR B 4
H59F H 0.1994 0.1174 0.5992 0.152 Uiso 0.3 1 calc PR B 4
C58B C 0.344(2) 0.155(2) 0.541(2) 0.049(8) Uani 0.3 1 d PU B 4
H58C H 0.3826 0.1073 0.5381 0.059 Uiso 0.3 1 calc PR B 4
H58D H 0.4023 0.1765 0.5482 0.059 Uiso 0.3 1 calc PR B 4
C54B C 0.6285(5) 0.3618(4) 0.4477(4) 0.0411(18) Uani 1 1 d . . .
H54C H 0.6595 0.3188 0.4347 0.049 Uiso 1 1 calc R C .
H54D H 0.604 0.3419 0.5013 0.049 Uiso 1 1 calc R . .
C55B C 0.7190(6) 0.4099(4) 0.4262(4) 0.051(2) Uani 1 1 d . C .
H55D H 0.7461 0.4266 0.3737 0.077 Uiso 1 1 calc R . .
H55E H 0.783 0.3804 0.4543 0.077 Uiso 1 1 calc R . .
H55F H 0.6862 0.4537 0.4367 0.077 Uiso 1 1 calc R . .
C56B C 0.3119(6) 0.3568(4) 0.5849(3) 0.0432(18) Uani 1 1 d . . .
H56C H 0.3027 0.3073 0.5906 0.052 Uiso 1 1 calc R C .
H56D H 0.2366 0.3901 0.5793 0.052 Uiso 1 1 calc R . .
C57B C 0.3564(6) 0.3476(4) 0.6518(4) 0.052(2) Uani 1 1 d . C .
H57D H 0.4327 0.3168 0.6555 0.078 Uiso 1 1 calc R . .
H57E H 0.3048 0.323 0.696 0.078 Uiso 1 1 calc R . .
H57F H 0.3604 0.3971 0.6473 0.078 Uiso 1 1 calc R . .
B1B B 0.8653(6) 0.1958(5) 0.4327(5) 0.0365(19) Uani 1 1 d . . .
F1B F 0.8263(3) 0.2549(2) 0.3680(2) 0.0616(13) Uani 1 1 d . . .
F2B F 0.9136(4) 0.2240(3) 0.4687(2) 0.0623(12) Uani 1 1 d . . .
F3B F 0.9500(4) 0.1441(2) 0.4144(2) 0.0728(14) Uani 1 1 d . . .
F4B F 0.7748(3) 0.1606(3) 0.4818(2) 0.0677(14) Uani 1 1 d . . .
C36B C 0.3370(7) 0.5389(4) 0.1592(4) 0.051(2) Uani 1 1 d . C 5
H36B H 0.359 0.5815 0.1623 0.061 Uiso 1 1 calc R C 5
C39B C 0.2746 0.6492 0.0091 0.091(3) Uani 1 1 d . C 5
H39C H 0.2469 0.6227 -0.0123 0.109 Uiso 1 1 calc R C 5
H39D H 0.2708 0.7024 -0.027 0.109 Uiso 1 1 calc R C 5
C37B C 0.2134(8) 0.5666(6) 0.1492(6) 0.037(3) Uani 0.6 1 d P C 5
H37C H 0.17 0.5718 0.1938 0.044 Uiso 0.6 1 calc PR C 5
H37D H 0.1835 0.5292 0.143 0.044 Uiso 0.6 1 calc PR C 5
C41B C 0.4122(10) 0.5373(8) 0.0884(7) 0.056(4) Uani 0.6 1 d P C 5
H41C H 0.3935 0.4987 0.078 0.067 Uiso 0.6 1 calc PR C 5
H41D H 0.4936 0.5235 0.0957 0.067 Uiso 0.6 1 calc PR C 5
C40B C 0.3919(10) 0.6168(8) 0.0204(7) 0.065(4) Uani 0.6 1 d P C 5
H40C H 0.426 0.6523 0.0268 0.078 Uiso 0.6 1 calc PR C 5
H40D H 0.4334 0.6116 -0.0245 0.078 Uiso 0.6 1 calc PR C 5
C38B C 0.1939(11) 0.6456(8) 0.0796(7) 0.065(4) Uani 0.6 1 d P C 5
H38C H 0.114 0.6567 0.0699 0.079 Uiso 0.6 1 calc PR C 5
H38D H 0.2044 0.6853 0.0916 0.079 Uiso 0.6 1 calc PR C 5
C46B C 0.3378 0.5402 0.1595 0.063 Uiso 0 1 d P C 6
H100 H 0.259 0.5612 0.176 0.076 Uiso 0 1 calc PR C 6
C46C C 0.2746 0.6492 0.0091 0.078 Uiso 0 1 d P C 6
H10C H 0.214 0.69 -0.0165 0.094 Uiso 0 1 calc PR C 6
H10D H 0.3388 0.6446 -0.0285 0.094 Uiso 0 1 calc PR C 6
C45B C 0.3795 0.6061 0.1305 0.031(4) Uani 0.4 1 d P C 6
H40E H 0.4612 0.5959 0.112 0.037 Uiso 0.4 1 calc PR C 6
H40F H 0.3756 0.62 0.1711 0.037 Uiso 0.4 1 calc PR C 6
C43B C 0.239 0.593 0.0401 0.045(5) Uani 0.4 1 d PU C 6
H38E H 0.2282 0.58 0.0016 0.053 Uiso 0.4 1 calc PR C 6
H38F H 0.1616 0.6053 0.0639 0.053 Uiso 0.4 1 calc PR C 6
C42B C 0.2971 0.5178 0.0997 0.097(10) Uani 0.4 1 d PU C 6
H37E H 0.3643 0.4939 0.0762 0.117 Uiso 0.4 1 calc PR C 6
H37F H 0.2425 0.4823 0.1259 0.117 Uiso 0.4 1 calc PR C 6
C44B C 0.323 0.674 0.0694 0.082(8) Uani 0.4 1 d P C 6
H39L H 0.3781 0.7088 0.0406 0.099 Uiso 0.4 1 calc PR C 6
H39V H 0.2572 0.7007 0.0911 0.099 Uiso 0.4 1 calc PR C 6

loop_
_atom_site_aniso_label
_atom_site_aniso_U_11
_atom_site_aniso_U_22
_atom_site_aniso_U_33
_atom_site_aniso_U_23
_atom_site_aniso_U_13
_atom_site_aniso_U_12
Mo1A 0.0146(2) 0.0236(3) 0.0200(3) -0.0118(3) -0.00223(19) -0.0034(2)
Mo2A 0.0132(2) 0.0243(3) 0.0185(3) -0.0106(3) -0.00021(19) -0.0028(2)
P1A 0.0160(7) 0.0251(9) 0.0170(8) -0.0120(7) -0.0003(6) -0.0044(6)
P2A 0.0199(7) 0.0267(10) 0.0228(9) -0.0112(8) -0.0037(6) -0.0012(6)
P3A 0.0229(7) 0.0343(10) 0.0187(9) -0.0123(8) 0.0003(6) -0.0014(7)
O1A 0.0150(19) 0.034(3) 0.038(3) -0.016(2) -0.0109(18) -0.0040(17)
O2A 0.025(2) 0.033(3) 0.035(3) -0.005(2) 0.0019(19) -0.0143(19)
O3A 0.0192(19) 0.035(3) 0.027(2) -0.016(2) -0.0053(17) 0.0004(17)
O4A 0.037(2) 0.028(3) 0.035(3) -0.009(2) -0.001(2) -0.006(2)
O5A 0.025(2) 0.035(3) 0.015(2) -0.010(2) 0.0008(17) 0.0046(18)
O6A 0.035(2) 0.057(3) 0.022(2) -0.023(2) -0.0102(19) 0.002(2)
O7A 0.041(3) 0.039(3) 0.024(3) -0.002(2) 0.016(2) 0.000(2)
C1A 0.015(3) 0.032(4) 0.035(4) -0.021(3) -0.005(3) -0.004(2)
C2A 0.014(3) 0.035(4) 0.027(4) -0.016(3) 0.000(2) -0.004(3)
C3A 0.031(3) 0.036(4) 0.037(4) -0.014(4) -0.016(3) -0.002(3)
C4A 0.040(4) 0.063(6) 0.065(6) 0.002(5) -0.017(4) -0.036(4)
C10A 0.031(3) 0.047(5) 0.049(5) -0.034(4) -0.016(3) -0.003(3)
C11A 0.036(3) 0.033(4) 0.023(4) -0.017(3) -0.012(3) 0.005(3)
C12A 0.023(3) 0.041(4) 0.025(4) -0.026(4) 0.005(3) 0.000(3)
C13A 0.027(3) 0.031(4) 0.033(4) -0.021(4) -0.008(3) 0.002(3)
C20A 0.018(3) 0.024(4) 0.043(4) -0.018(3) -0.004(3) 0.006(2)
C21A 0.017(3) 0.029(4) 0.034(4) -0.017(3) 0.013(3) 0.002(3)
C22A 0.030(3) 0.041(4) 0.029(4) -0.024(4) 0.001(3) 0.008(3)
C23A 0.023(3) 0.038(4) 0.047(5) -0.027(4) -0.006(3) -0.002(3)
C24A 0.028(3) 0.021(4) 0.027(4) -0.010(3) -0.001(3) -0.002(3)
C30A 0.031(3) 0.030(4) 0.016(3) -0.011(3) -0.001(2) -0.011(3)
C31A 0.061(5) 0.052(6) 0.049(6) 0.011(5) 0.012(4) 0.003(4)
C32A 0.073(6) 0.044(6) 0.061(6) 0.015(5) 0.015(5) 0.006(4)
C33A 0.078(6) 0.065(6) 0.033(5) 0.000(5) -0.005(4) -0.028(5)
C34A 0.079(6) 0.068(6) 0.036(5) -0.022(5) 0.025(4) -0.030(5)
C35A 0.065(5) 0.053(5) 0.034(5) -0.018(4) 0.006(4) -0.006(4)
C36A 0.016(3) 0.024(3) 0.020(3) -0.011(3) -0.002(2) -0.003(2)
C37A 0.029(3) 0.034(4) 0.037(4) -0.020(3) -0.006(3) -0.007(3)
C38A 0.038(4) 0.037(4) 0.044(4) -0.020(4) -0.010(3) -0.017(3)
C39A 0.036(4) 0.059(5) 0.039(4) -0.012(4) -0.016(3) -0.025(3)
C40A 0.019(3) 0.057(5) 0.034(4) -0.021(4) -0.004(3) 0.000(3)
C41A 0.025(3) 0.052(5) 0.029(4) -0.023(4) -0.001(3) -0.004(3)
C50A 0.030(3) 0.043(5) 0.035(4) -0.012(4) -0.020(3) 0.008(3)
C51A 0.032(4) 0.057(5) 0.050(5) -0.024(4) -0.020(3) 0.009(3)
C52A 0.027(3) 0.030(4) 0.058(5) -0.013(4) -0.012(3) -0.002(3)
C53A 0.044(4) 0.040(5) 0.056(5) -0.022(4) -0.006(4) -0.002(3)
C54A 0.092(11) 0.076(12) 0.026(7) -0.016(9) -0.026(7) -0.026(10)
C55A 0.086(10) 0.064(10) 0.052(8) -0.004(8) -0.039(7) -0.027(8)
C58A 0.034(9) 0.032(10) 0.027(9) -0.011(8) -0.008(7) -0.001(7)
C59A 0.040(11) 0.010(10) 0.030(12) 0.002(10) -0.024(9) -0.007(8)
C56A 0.067(5) 0.061(6) 0.035(5) 0.000(5) 0.024(4) -0.008(4)
C57A 0.047(5) 0.089(7) 0.056(6) 0.003(5) 0.004(4) -0.028(5)
B1A 0.041(5) 0.062(7) 0.040(6) -0.020(5) -0.012(4) -0.010(4)
F1A 0.075(3) 0.115(4) 0.040(3) -0.004(3) -0.009(3) -0.017(3)
F2A 0.044(2) 0.063(3) 0.060(3) -0.012(3) -0.022(2) 0.008(2)
F3A 0.046(2) 0.073(3) 0.074(3) -0.016(3) -0.016(2) -0.018(2)
F4A 0.122(5) 0.056(3) 0.108(5) -0.032(3) -0.027(4) -0.012(3)
Mo1B 0.0179(2) 0.0236(3) 0.0232(3) -0.0124(3) -0.0045(2) -0.0027(2)
Mo2B 0.0203(2) 0.0246(3) 0.0283(3) -0.0156(3) -0.0051(2) -0.0015(2)
P1B 0.0229(7) 0.0214(9) 0.0232(9) -0.0097(8) -0.0050(6) -0.0020(6)
P2B 0.0219(7) 0.0253(10) 0.0276(9) -0.0085(8) -0.0057(7) -0.0054(6)
P3B 0.0209(7) 0.0308(10) 0.0253(9) -0.0124(8) -0.0039(6) -0.0062(7)
O1B 0.019(2) 0.029(3) 0.042(3) -0.016(2) -0.0059(19) 0.0023(18)
O2B 0.023(2) 0.044(3) 0.027(3) -0.017(2) 0.0004(18) -0.0123(19)
O3B 0.030(2) 0.038(3) 0.043(3) -0.027(2) -0.020(2) 0.0153(19)
O4B 0.069(4) 0.051(4) 0.049(4) 0.016(3) -0.035(3) -0.038(3)
O5B 0.022(2) 0.029(3) 0.033(3) -0.014(2) -0.0058(18) -0.0024(17)
O6B 0.022(2) 0.036(3) 0.030(3) -0.009(2) -0.0091(18) -0.0043(18)
O7B 0.038(2) 0.048(3) 0.022(2) -0.019(2) -0.0009(19) -0.013(2)
C1B 0.021(3) 0.028(4) 0.037(4) -0.019(3) -0.002(3) -0.004(3)
C2B 0.019(3) 0.030(4) 0.026(4) -0.013(3) 0.001(3) -0.008(3)
C3B 0.026(3) 0.039(4) 0.048(5) -0.017(4) -0.010(3) 0.004(3)
C4B 0.032(3) 0.041(4) 0.038(4) -0.022(4) 0.005(3) -0.009(3)
C10B 0.023(3) 0.045(4) 0.041(4) -0.028(4) -0.006(3) -0.005(3)
C11B 0.035(3) 0.040(4) 0.041(4) -0.019(4) -0.019(3) -0.005(3)
C12B 0.031(3) 0.044(5) 0.038(4) -0.024(4) -0.007(3) -0.014(3)
C13B 0.032(3) 0.032(4) 0.040(4) -0.027(4) -0.008(3) 0.000(3)
C14A 0.036(3) 0.036(4) 0.039(4) -0.027(4) 0.000(3) -0.013(3)
C14B 0.032(3) 0.023(4) 0.031(4) -0.014(3) -0.004(3) -0.011(3)
C20B 0.031(3) 0.036(4) 0.061(5) -0.038(4) -0.010(3) 0.006(3)
C21B 0.040(4) 0.032(4) 0.036(4) -0.023(4) -0.012(3) 0.002(3)
C22B 0.037(4) 0.025(4) 0.054(5) -0.026(4) -0.017(3) -0.001(3)
C23B 0.044(4) 0.033(4) 0.052(5) -0.027(4) 0.006(3) -0.014(3)
C24B 0.059(4) 0.019(4) 0.039(4) -0.016(3) -0.024(4) 0.006(3)
C30B 0.025(3) 0.024(4) 0.030(4) -0.012(3) -0.001(3) -0.005(3)
C31B 0.029(3) 0.026(4) 0.026(4) -0.006(3) -0.007(3) -0.004(3)
C32B 0.016(3) 0.037(4) 0.036(4) -0.012(3) -0.001(3) -0.003(3)
C33B 0.020(3) 0.069(6) 0.049(5) -0.028(4) 0.009(3) -0.003(3)
C34B 0.033(4) 0.063(5) 0.085(6) -0.054(5) 0.008(4) -0.003(4)
C35B 0.034(4) 0.051(5) 0.066(5) -0.040(4) 0.000(3) -0.006(3)
C50B 0.022(3) 0.041(4) 0.050(5) -0.024(4) -0.017(3) 0.007(3)
C51B 0.055(5) 0.048(5) 0.060(5) -0.033(4) -0.027(4) 0.022(4)
C52B 0.089(11) 0.026(8) 0.064(10) -0.008(7) 0.037(9) -0.015(7)
C53B 0.054(8) 0.066(10) 0.046(8) 0.008(7) -0.008(6) -0.019(7)
C59B 0.07(2) 0.20(4) 0.035(17) -0.02(2) -0.015(12) -0.08(3)
C58B 0.041(10) 0.039(12) 0.059(11) -0.011(8) -0.005(8) -0.011(8)
C54B 0.022(3) 0.064(5) 0.031(4) -0.012(4) -0.013(3) -0.006(3)
C55B 0.035(4) 0.071(6) 0.064(5) -0.034(5) -0.015(4) -0.017(4)
C56B 0.047(4) 0.063(5) 0.022(4) -0.018(4) 0.000(3) -0.022(4)
C57B 0.056(5) 0.072(6) 0.030(4) -0.021(4) -0.005(4) -0.017(4)
B1B 0.028(4) 0.041(5) 0.043(5) -0.015(5) -0.009(4) -0.011(4)
F1B 0.045(2) 0.057(3) 0.050(3) 0.010(2) -0.014(2) -0.013(2)
F2B 0.071(3) 0.088(3) 0.051(3) -0.044(3) 0.011(2) -0.042(3)
F3B 0.116(4) 0.047(3) 0.042(3) -0.024(2) -0.009(3) 0.015(3)
F4B 0.044(2) 0.077(3) 0.055(3) 0.014(3) -0.022(2) -0.033(2)
C36B 0.071(5) 0.032(5) 0.036(5) -0.002(4) -0.012(4) -0.008(4)
C39B 0.096(8) 0.108(9) 0.030(5) -0.001(6) -0.021(5) 0.004(6)
C37B 0.028(5) 0.040(7) 0.024(6) 0.004(6) -0.010(5) -0.006(5)
C41B 0.038(7) 0.078(10) 0.069(10) -0.052(9) -0.004(6) -0.002(6)
C40B 0.039(7) 0.088(11) 0.023(7) 0.012(7) -0.003(6) -0.006(7)
C38B 0.051(8) 0.083(11) 0.066(10) -0.040(9) -0.043(7) 0.030(7)
C45B 0.036(8) 0.014(9) 0.033(10) 0.009(8) -0.020(7) -0.012(7)
C43B 0.051(8) 0.057(9) 0.024(7) -0.009(6) -0.019(6) -0.012(7)
C42B 0.20(3) 0.045(12) 0.066(17) 0.010(12) -0.086(18) -0.051(15)
C44B 0.14(2) 0.035(13) 0.077(18) -0.008(13) -0.043(17) -0.036(14)

loop_
_atom_type_symbol
_atom_type_description
_atom_type_scat_dispersion_real
_atom_type_scat_dispersion_imag
_atom_type_scat_source
C C 0.0033 0.0016 'International Tables Vol C Tables 4.2.6.8 and 6.1.1.4'
H H 0 0 'International Tables Vol C Tables 4.2.6.8 and 6.1.1.4'
B B 0.0013 0.0007 'International Tables Vol C Tables 4.2.6.8 and 6.1.1.4'
F F 0.0171 0.0103 'International Tables Vol C Tables 4.2.6.8 and 6.1.1.4'
Mo Mo -1.6832 0.6857 'International Tables Vol C Tables 4.2.6.8 and 6.1.1.4'
O O 0.0106 0.006 'International Tables Vol C Tables 4.2.6.8 and 6.1.1.4'
P P 0.1023 0.0942 'International Tables Vol C Tables 4.2.6.8 and 6.1.1.4'

loop_
_geom_angle_atom_site_label_1
_geom_angle_atom_site_label_2
_geom_angle_atom_site_label_3
_geom_angle
C1A Mo1A C2A 35.2(2)
C1A Mo1A C10A 82.9(2)
C2A Mo1A C10A 99.6(2)
C1A Mo1A C11A 100.8(2)
C2A Mo1A C11A 129.5(2)
C10A Mo1A C11A 35.4(2)
C1A Mo1A C14A 102.4(2)
C2A Mo1A C14A 99.5(2)
C10A Mo1A C14A 35.0(2)
C11A Mo1A C14A 58.5(2)
C1A Mo1A C13A 137.5(2)
C2A Mo1A C13A 129.6(2)
C10A Mo1A C13A 58.2(2)
C11A Mo1A C13A 57.8(2)
C14A Mo1A C13A 35.44(19)
C1A Mo1A C12A 135.5(2)
C2A Mo1A C12A 156.7(2)
C10A Mo1A C12A 58.4(2)
C11A Mo1A C12A 34.86(19)
C14A Mo1A C12A 58.4(2)
C13A Mo1A C12A 34.43(19)
C1A Mo1A P2A 114.93(17)
C2A Mo1A P2A 79.72(15)
C10A Mo1A P2A 119.49(18)
C11A Mo1A P2A 133.82(15)
C14A Mo1A P2A 84.90(17)
C13A Mo1A P2A 76.04(15)
C12A Mo1A P2A 103.53(15)
C1A Mo1A P1A 103.53(15)
C2A Mo1A P1A 107.05(15)
C10A Mo1A P1A 141.62(18)
C11A Mo1A P1A 107.20(16)
C14A Mo1A P1A 152.42(15)
C13A Mo1A P1A 117.39(14)
C12A Mo1A P1A 95.93(15)
P2A Mo1A P1A 92.47(5)
C1A Mo1A Mo2A 52.97(14)
C2A Mo1A Mo2A 51.72(15)
C10A Mo1A Mo2A 134.44(15)
C11A Mo1A Mo2A 133.60(15)
C14A Mo1A Mo2A 150.98(15)
C13A Mo1A Mo2A 166.86(14)
C12A Mo1A Mo2A 149.09(16)
P2A Mo1A Mo2A 92.19(4)
P1A Mo1A Mo2A 56.41(4)
C2A Mo2A C1A 35.7(2)
C2A Mo2A C20A 98.3(2)
C1A Mo2A C20A 83.4(2)
C2A Mo2A C24A 129.3(2)
C1A Mo2A C24A 101.9(2)
C20A Mo2A C24A 35.42(19)
C2A Mo2A C21A 97.3(2)
C1A Mo2A C21A 102.8(2)
C20A Mo2A C21A 35.3(2)
C24A Mo2A C21A 58.4(2)
C2A Mo2A C23A 154.1(2)
C1A Mo2A C23A 136.9(2)
C20A Mo2A C23A 58.3(2)
C24A Mo2A C23A 35.15(19)
C21A Mo2A C23A 57.5(2)
C2A Mo2A C22A 126.6(2)
C1A Mo2A C22A 137.2(2)
C20A Mo2A C22A 58.0(2)
C24A Mo2A C22A 57.5(2)
C21A Mo2A C22A 34.7(2)
C23A Mo2A C22A 33.6(2)
C2A Mo2A P3A 77.13(16)
C1A Mo2A P3A 112.65(17)
C20A Mo2A P3A 120.50(16)
C24A Mo2A P3A 135.03(15)
C21A Mo2A P3A 85.72(16)
C23A Mo2A P3A 104.11(16)
C22A Mo2A P3A 77.51(16)
C2A Mo2A P1A 110.19(14)
C1A Mo2A P1A 102.79(15)
C20A Mo2A P1A 139.05(16)
C24A Mo2A P1A 104.94(15)
C21A Mo2A P1A 151.96(15)
C23A Mo2A P1A 95.57(15)
C22A Mo2A P1A 118.11(16)
P3A Mo2A P1A 94.77(5)
C2A Mo2A Mo1A 54.59(14)
C1A Mo2A Mo1A 51.80(14)
C20A Mo2A Mo1A 133.17(15)
C24A Mo2A Mo1A 132.30(15)
C21A Mo2A Mo1A 151.30(15)
C23A Mo2A Mo1A 149.26(16)
C22A Mo2A Mo1A 168.50(15)
P3A Mo2A Mo1A 92.32(4)
P1A Mo2A Mo1A 56.74(4)
C36A P1A C30A 101.4(3)
C36A P1A Mo2A 119.81(18)
C30A P1A Mo2A 122.01(18)
C36A P1A Mo1A 124.21(19)
C30A P1A Mo1A 121.61(18)
Mo2A P1A Mo1A 66.85(4)
O4A P2A O3A 99.2(2)
O4A P2A O5A 100.8(2)
O3A P2A O5A 105.0(2)
O4A P2A Mo1A 120.51(17)
O3A P2A Mo1A 113.72(16)
O5A P2A Mo1A 115.29(15)
O7A P3A O6A 104.7(2)
O7A P3A O5A 102.1(2)
O6A P3A O5A 102.3(2)
O7A P3A Mo2A 112.73(18)
O6A P3A Mo2A 117.96(18)
O5A P3A Mo2A 115.25(15)
C1A O1A C3A 115.1(4)
C2A O2A C4A 113.6(5)
C50A O3A P2A 123.6(4)
C52A O4A P2A 127.0(4)
P2A O5A P3A 121.4(2)
C54A O6A C58A 28.6(9)
C54A O6A P3A 114.3(6)
C58A O6A P3A 135.8(11)
C56A O7A P3A 132.1(4)
C2A C1A O1A 133.6(5)
C2A C1A Mo1A 76.3(3)
O1A C1A Mo1A 137.6(4)
C2A C1A Mo2A 71.3(3)
O1A C1A Mo2A 135.8(4)
Mo1A C1A Mo2A 75.23(16)
C1A C2A O2A 135.9(5)
C1A C2A Mo2A 73.0(3)
O2A C2A Mo2A 138.9(4)
C1A C2A Mo1A 68.4(3)
O2A C2A Mo1A 137.1(4)
Mo2A C2A Mo1A 73.69(18)
O1A C3A H3A1 109.5
O1A C3A H3A2 109.5
H3A1 C3A H3A2 109.5
O1A C3A H3A3 109.5
H3A1 C3A H3A3 109.5
H3A2 C3A H3A3 109.5
O2A C4A H4A1 109.5
O2A C4A H4A2 109.5
H4A1 C4A H4A2 109.5
O2A C4A H4A3 109.5
H4A1 C4A H4A3 109.5
H4A2 C4A H4A3 109.5
C14A C10A C11A 108.9(5)
C14A C10A Mo1A 74.0(3)
C11A C10A Mo1A 73.2(3)
C14A C10A H10A 125.5
C11A C10A H10A 125.5
Mo1A C10A H10A 119
C12A C11A C10A 108.1(6)
C12A C11A Mo1A 74.1(3)
C10A C11A Mo1A 71.4(3)
C12A C11A H11A 126
C10A C11A H11A 126
Mo1A C11A H11A 120.4
C13A C12A C11A 107.8(5)
C13A C12A Mo1A 72.7(3)
C11A C12A Mo1A 71.1(3)
C13A C12A H12A 126.1
C11A C12A H12A 126.1
Mo1A C12A H12A 121.8
C12A C13A C14A 108.4(5)
C12A C13A Mo1A 72.9(3)
C14A C13A Mo1A 71.5(3)
C12A C13A H13A 125.8
C14A C13A H13A 125.8
Mo1A C13A H13A 121.6
C24A C20A C21A 107.6(5)
C24A C20A Mo2A 72.5(3)
C21A C20A Mo2A 73.8(3)
C24A C20A H20A 126.2
C21A C20A H20A 126.2
Mo2A C20A H20A 119.4
C22A C21A C20A 107.5(5)
C22A C21A Mo2A 74.2(3)
C20A C21A Mo2A 70.9(3)
C22A C21A H21A 126.3
C20A C21A H21A 126.3
Mo2A C21A H21A 120.5
C23A C22A C21A 109.1(6)
C23A C22A Mo2A 73.1(3)
C21A C22A Mo2A 71.1(3)
C23A C22A H22A 125.5
C21A C22A H22A 125.5
Mo2A C22A H22A 122
C22A C23A C24A 107.8(6)
C22A C23A Mo2A 73.3(4)
C24A C23A Mo2A 69.8(3)
C22A C23A H23A 126.1
C24A C23A H23A 126.1
Mo2A C23A H23A 122.5
C20A C24A C23A 108.0(6)
C20A C24A Mo2A 72.0(3)
C23A C24A Mo2A 75.0(3)
C20A C24A H24A 126
C23A C24A H24A 126
Mo2A C24A H24A 118.8
C31A C30A C35A 108.0(6)
C31A C30A P1A 116.6(4)
C35A C30A P1A 113.8(4)
C31A C30A H30A 105.9
C35A C30A H30A 105.9
P1A C30A H30A 105.9
C30A C31A C32A 112.8(6)
C30A C31A H31A 109
C32A C31A H31A 109
C30A C31A H31B 109
C32A C31A H31B 109
H31A C31A H31B 107.8
C33A C32A C31A 111.9(7)
C33A C32A H32A 109.2
C31A C32A H32A 109.2
C33A C32A H32B 109.2
C31A C32A H32B 109.2
H32A C32A H32B 107.9
C34A C33A C32A 111.8(7)
C34A C33A H33A 109.3
C32A C33A H33A 109.3
C34A C33A H33B 109.3
C32A C33A H33B 109.3
H33A C33A H33B 107.9
C33A C34A C35A 110.0(7)
C33A C34A H34A 109.7
C35A C34A H34A 109.7
C33A C34A H34B 109.7
C35A C34A H34B 109.7
H34A C34A H34B 108.2
C34A C35A C30A 112.9(6)
C34A C35A H35A 109
C30A C35A H35A 109
C34A C35A H35B 109
C30A C35A H35B 109
H35A C35A H35B 107.8
C37A C36A C41A 110.4(5)
C37A C36A P1A 113.0(4)
C41A C36A P1A 114.8(4)
C37A C36A H36A 105.9
C41A C36A H36A 105.9
P1A C36A H36A 105.9
C36A C37A C38A 110.0(5)
C36A C37A H37A 109.7
C38A C37A H37A 109.7
C36A C37A H37B 109.7
C38A C37A H37B 109.7
H37A C37A H37B 108.2
C39A C38A C37A 111.5(5)
C39A C38A H38A 109.3
C37A C38A H38A 109.3
C39A C38A H38B 109.3
C37A C38A H38B 109.3
H38A C38A H38B 108
C40A C39A C38A 111.6(5)
C40A C39A H39A 109.3
C38A C39A H39A 109.3
C40A C39A H39B 109.3
C38A C39A H39B 109.3
H39A C39A H39B 108
C39A C40A C41A 110.7(5)
C39A C40A H40A 109.5
C41A C40A H40A 109.5
C39A C40A H40B 109.5
C41A C40A H40B 109.5
H40A C40A H40B 108.1
C36A C41A C40A 110.4(5)
C36A C41A H41A 109.6
C40A C41A H41A 109.6
C36A C41A H41B 109.6
C40A C41A H41B 109.6
H41A C41A H41B 108.1
O3A C50A C51A 108.2(5)
O3A C50A H50A 110.1
C51A C50A H50A 110.1
O3A C50A H50B 110.1
C51A C50A H50B 110.1
H50A C50A H50B 108.4
C50A C51A H51A 109.5
C50A C51A H51B 109.5
H51A C51A H51B 109.5
C50A C51A H51C 109.5
H51A C51A H51C 109.5
H51B C51A H51C 109.5
O4A C52A C53A 109.7(5)
O4A C52A H52A 109.7
C53A C52A H52A 109.7
O4A C52A H52B 109.7
C53A C52A H52B 109.7
H52A C52A H52B 108.2
C52A C53A H53A 109.5
C52A C53A H53B 109.5
H53A C53A H53B 109.5
C52A C53A H53C 109.5
H53A C53A H53C 109.5
H53B C53A H53C 109.5
C55A C54A O6A 110.3(12)
C55A C54A H54A 109.6
O6A C54A H54A 109.6
C55A C54A H54B 109.6
O6A C54A H54B 109.6
H54A C54A H54B 108.1
C59A C58A O6A 103.0(17)
C59A C58A H58A 111.2
O6A C58A H58A 111.2
C59A C58A H58B 111.2
O6A C58A H58B 111.2
H58A C58A H58B 109.1
C58A C59A H59A 109.5
C58A C59A H59B 109.5
H59A C59A H59B 109.5
C58A C59A H59C 109.5
H59A C59A H59C 109.5
H59B C59A H59C 109.5
O7A C56A C57A 110.2(7)
O7A C56A H56A 109.6
C57A C56A H56A 109.6
O7A C56A H56B 109.6
C57A C56A H56B 109.6
H56A C56A H56B 108.1
C56A C57A H57A 109.5
C56A C57A H57B 109.5
H57A C57A H57B 109.5
C56A C57A H57C 109.5
H57A C57A H57C 109.5
H57B C57A H57C 109.5
F1A B1A F3A 111.2(6)
F1A B1A F2A 110.7(7)
F3A B1A F2A 109.5(7)
F1A B1A F4A 110.1(8)
F3A B1A F4A 107.1(7)
F2A B1A F4A 108.2(6)
C1B Mo1B C2B 35.3(2)
C1B Mo1B C10B 85.3(2)
C2B Mo1B C10B 102.2(2)
C1B Mo1B C11B 100.6(2)
C2B Mo1B C11B 130.1(2)
C10B Mo1B C11B 35.0(2)
C1B Mo1B C14B 106.3(2)
C2B Mo1B C14B 103.7(2)
C10B Mo1B C14B 34.9(2)
C11B Mo1B C14B 58.2(2)
C1B Mo1B C13B 141.0(2)
C2B Mo1B C13B 134.1(2)
C10B Mo1B C13B 58.0(2)
C11B Mo1B C13B 57.6(2)
C14B Mo1B C13B 35.40(19)
C1B Mo1B C12B 135.4(2)
C2B Mo1B C12B 159.7(2)
C10B Mo1B C12B 58.0(2)
C11B Mo1B C12B 34.8(2)
C14B Mo1B C12B 58.1(2)
C13B Mo1B C12B 34.2(2)
C1B Mo1B P2B 111.60(17)
C2B Mo1B P2B 76.26(15)
C10B Mo1B P2B 117.97(16)
C11B Mo1B P2B 136.29(17)
C14B Mo1B P2B 84.18(15)
C13B Mo1B P2B 78.99(16)
C12B Mo1B P2B 107.98(16)
C1B Mo1B P1B 104.11(16)
C2B Mo1B P1B 106.54(14)
C10B Mo1B P1B 141.78(17)
C11B Mo1B P1B 107.04(17)
C14B Mo1B P1B 148.15(15)
C13B Mo1B P1B 112.92(16)
C12B Mo1B P1B 93.16(16)
P2B Mo1B P1B 93.25(5)
C1B Mo1B Mo2B 53.57(15)
C2B Mo1B Mo2B 51.44(14)
C10B Mo1B Mo2B 137.50(15)
C11B Mo1B Mo2B 133.40(16)
C14B Mo1B Mo2B 155.04(15)
C13B Mo1B Mo2B 164.51(14)
C12B Mo1B Mo2B 145.89(16)
P2B Mo1B Mo2B 90.11(4)
P1B Mo1B Mo2B 56.25(4)
C2B Mo2B C1B 35.8(2)
C2B Mo2B C20B 101.9(2)
C1B Mo2B C20B 84.9(2)
C2B Mo2B C24B 133.9(2)
C1B Mo2B C24B 105.5(2)
C20B Mo2B C24B 35.5(2)
C2B Mo2B C21B 98.1(2)
C1B Mo2B C21B 101.9(2)
C20B Mo2B C21B 35.2(2)
C24B Mo2B C21B 58.5(2)
C2B Mo2B C22B 125.3(2)
C1B Mo2B C22B 136.7(2)
C20B Mo2B C22B 58.2(2)
C24B Mo2B C22B 57.9(2)
C21B Mo2B C22B 34.8(2)
C2B Mo2B P3B 80.42(16)
C1B Mo2B P3B 115.86(17)
C20B Mo2B P3B 125.19(17)
C24B Mo2B P3B 132.54(16)
C21B Mo2B P3B 89.96(15)
C22B Mo2B P3B 75.80(16)
C2B Mo2B C23B 156.1(2)
C1B Mo2B C23B 140.2(2)
C20B Mo2B C23B 58.6(2)
C24B Mo2B C23B 35.1(2)
C21B Mo2B C23B 58.0(2)
C22B Mo2B C23B 34.4(2)
P3B Mo2B C23B 99.22(18)
C2B Mo2B P1B 110.40(15)
C1B Mo2B P1B 102.00(15)
C20B Mo2B P1B 133.26(19)
C24B Mo2B P1B 99.87(18)
C21B Mo2B P1B 151.47(17)
C22B Mo2B P1B 119.44(17)
P3B Mo2B P1B 93.49(6)
C23B Mo2B P1B 93.52(17)
C2B Mo2B Mo1B 55.14(15)
C1B Mo2B Mo1B 50.98(14)
C20B Mo2B Mo1B 131.92(16)
C24B Mo2B Mo1B 130.49(16)
C21B Mo2B Mo1B 151.36(16)
C22B Mo2B Mo1B 169.71(15)
P3B Mo2B Mo1B 94.63(4)
C23B Mo2B Mo1B 147.75(17)
P1B Mo2B Mo1B 56.50(4)
C30B P1B C36B 105.2(3)
C30B P1B C46B 105.1(2)
C36B P1B C46B 1.0(2)
C30B P1B Mo2B 124.2(2)
C36B P1B Mo2B 115.7(2)
C46B P1B Mo2B 115.18(7)
C30B P1B Mo1B 120.9(2)
C36B P1B Mo1B 120.7(2)
C46B P1B Mo1B 121.40(7)
Mo2B P1B Mo1B 67.25(4)
O3B P2B O4B 102.2(3)
O3B P2B O5B 102.7(2)
O4B P2B O5B 99.8(2)
O3B P2B Mo1B 115.23(17)
O4B P2B Mo1B 116.86(18)
O5B P2B Mo1B 117.54(16)
O6B P3B O7B 98.5(2)
O6B P3B O5B 103.8(2)
O7B P3B O5B 100.9(2)
O6B P3B Mo2B 115.72(16)
O7B P3B Mo2B 121.54(17)
O5B P3B Mo2B 113.68(15)
C1B O1B C3B 114.6(5)
C2B O2B C4B 113.2(4)
C50B O3B P2B 124.6(4)
C52B O4B C58B 28.0(11)
C52B O4B P2B 136.0(8)
C58B O4B P2B 129.1(13)
P3B O5B P2B 121.9(2)
C54B O6B P3B 123.5(4)
C56B O7B P3B 128.0(4)
C2B C1B O1B 132.1(5)
C2B C1B Mo1B 78.1(3)
O1B C1B Mo1B 138.4(4)
C2B C1B Mo2B 70.5(3)
O1B C1B Mo2B 135.4(4)
Mo1B C1B Mo2B 75.45(17)
C1B C2B O2B 136.9(5)
C1B C2B Mo2B 73.8(4)
O2B C2B Mo2B 138.0(4)
C1B C2B Mo1B 66.5(3)
O2B C2B Mo1B 138.0(4)
Mo2B C2B Mo1B 73.42(18)
O1B C3B H3B1 109.5
O1B C3B H3B2 109.5
H3B1 C3B H3B2 109.5
O1B C3B H3B3 109.5
H3B1 C3B H3B3 109.5
H3B2 C3B H3B3 109.5
O2B C4B H4B1 109.5
O2B C4B H4B2 109.5
H4B1 C4B H4B2 109.5
O2B C4B H4B3 109.5
H4B1 C4B H4B3 109.5
H4B2 C4B H4B3 109.5
C14B C10B C11B 108.6(5)
C14B C10B Mo1B 73.4(3)
C11B C10B Mo1B 72.7(3)
C14B C10B H10B 125.7
C11B C10B H10B 125.7
Mo1B C10B H10B 120
C10B C11B C12B 108.4(6)
C10B C11B Mo1B 72.3(3)
C12B C11B Mo1B 74.3(3)
C10B C11B H11B 125.8
C12B C11B H11B 125.8
Mo1B C11B H11B 119.4
C13B C12B C11B 107.4(6)
C13B C12B Mo1B 72.1(3)
C11B C12B Mo1B 70.8(3)
C13B C12B H12B 126.3
C11B C12B H12B 126.3
Mo1B C12B H12B 122.5
C12B C13B C14B 108.9(5)
C12B C13B Mo1B 73.7(3)
C14B C13B Mo1B 72.0(3)
C12B C13B H13B 125.5
C14B C13B H13B 125.5
Mo1B C13B H13B 120.4
C10A C14A C13A 106.8(6)
C10A C14A Mo1A 71.0(3)
C13A C14A Mo1A 73.1(3)
C10A C14A H14A 126.6
C13A C14A H14A 126.6
Mo1A C14A H14A 121.1
C10B C14B C13B 106.6(6)
C10B C14B Mo1B 71.7(3)
C13B C14B Mo1B 72.6(3)
C10B C14B H14B 126.7
C13B C14B H14B 126.7
Mo1B C14B H14B 120.9
C21B C20B C24B 107.8(6)
C21B C20B Mo2B 73.8(3)
C24B C20B Mo2B 72.6(3)
C21B C20B H20B 126.1
C24B C20B H20B 126.1
Mo2B C20B H20B 119.4
C20B C21B C22B 107.7(6)
C20B C21B Mo2B 71.0(3)
C22B C21B Mo2B 73.7(3)
C20B C21B H21B 126.1
C22B C21B H21B 126.1
Mo2B C21B H21B 121
C23B C22B C21B 109.1(6)
C23B C22B Mo2B 73.7(3)
C21B C22B Mo2B 71.5(3)
C23B C22B H22B 125.4
C21B C22B H22B 125.4
Mo2B C22B H22B 121.1
C22B C23B C24B 106.7(6)
C22B C23B Mo2B 72.0(3)
C24B C23B Mo2B 69.5(4)
C22B C23B H23B 126.7
C24B C23B H23B 126.7
Mo2B C23B H23B 123.5
C20B C24B C23B 108.6(6)
C20B C24B Mo2B 71.9(4)
C23B C24B Mo2B 75.4(4)
C20B C24B H24B 125.7
C23B C24B H24B 125.7
Mo2B C24B H24B 118.9
C35B C30B C31B 112.2(5)
C35B C30B P1B 114.2(4)
C31B C30B P1B 115.4(4)
C35B C30B H30B 104.5
C31B C30B H30B 104.5
P1B C30B H30B 104.5
C30B C31B C32B 110.9(5)
C30B C31B H31C 109.5
C32B C31B H31C 109.5
C30B C31B H31D 109.5
C32B C31B H31D 109.5
H31C C31B H31D 108
C33B C32B C31B 111.1(5)
C33B C32B H32C 109.4
C31B C32B H32C 109.4
C33B C32B H32D 109.4
C31B C32B H32D 109.4
H32C C32B H32D 108
C34B C33B C32B 110.9(5)
C34B C33B H33C 109.5
C32B C33B H33C 109.5
C34B C33B H33D 109.5
C32B C33B H33D 109.5
H33C C33B H33D 108
C33B C34B C35B 111.1(6)
C33B C34B H34C 109.4
C35B C34B H34C 109.4
C33B C34B H34D 109.4
C35B C34B H34D 109.4
H34C C34B H34D 108
C30B C35B C34B 111.7(5)
C30B C35B H35C 109.3
C34B C35B H35C 109.3
C30B C35B H35D 109.3
C34B C35B H35D 109.3
H35C C35B H35D 107.9
O3B C50B C51B 109.4(5)
O3B C50B H50C 109.8
C51B C50B H50C 109.8
O3B C50B H50D 109.8
C51B C50B H50D 109.8
H50C C50B H50D 108.2
C50B C51B H51D 109.5
C50B C51B H51E 109.5
H51D C51B H51E 109.5
C50B C51B H51F 109.5
H51D C51B H51F 109.5
H51E C51B H51F 109.5
O4B C52B C53B 117.1(12)
O4B C52B H52C 108
C53B C52B H52C 108
O4B C52B H52D 108
C53B C52B H52D 108
H52C C52B H52D 107.3
C59B C58B O4B 117(3)
C59B C58B H58C 108.1
O4B C58B H58C 108.1
C59B C58B H58D 108.1
O4B C58B H58D 108.1
H58C C58B H58D 107.3
O6B C54B C55B 108.1(5)
O6B C54B H54C 110.1
C55B C54B H54C 110.1
O6B C54B H54D 110.1
C55B C54B H54D 110.1
H54C C54B H54D 108.4
C54B C55B H55D 109.5
C54B C55B H55E 109.5
H55D C55B H55E 109.5
C54B C55B H55F 109.5
H55D C55B H55F 109.5
H55E C55B H55F 109.5
O7B C56B C57B 108.7(5)
O7B C56B H56C 109.9
C57B C56B H56C 109.9
O7B C56B H56D 109.9
C57B C56B H56D 109.9
H56C C56B H56D 108.3
C56B C57B H57D 109.5
C56B C57B H57E 109.5
H57D C57B H57E 109.5
C56B C57B H57F 109.5
H57D C57B H57F 109.5
H57E C57B H57F 109.5
F3B B1B F2B 108.2(6)
F3B B1B F4B 110.7(6)
F2B B1B F4B 107.6(6)
F3B B1B F1B 109.1(6)
F2B B1B F1B 110.0(6)
F4B B1B F1B 111.1(5)
C37B C36B C41B 112.0(8)
C37B C36B P1B 113.4(6)
C41B C36B P1B 120.8(7)
C37B C36B H36B 102.5
C41B C36B H36B 102.5
P1B C36B H36B 102.5
C40B C39B C38B 114.1(7)
C40B C39B H39C 108.7
C38B C39B H39C 108.7
C40B C39B H39D 108.7
C38B C39B H39D 108.7
H39C C39B H39D 107.6
C36B C37B C38B 112.0(9)
C36B C37B H37C 109.2
C38B C37B H37C 109.2
C36B C37B H37D 109.2
C38B C37B H37D 109.2
H37C C37B H37D 107.9
C36B C41B C40B 110.9(9)
C36B C41B H41C 109.5
C40B C41B H41C 109.5
C36B C41B H41D 109.5
C40B C41B H41D 109.5
H41C C41B H41D 108
C39B C40B C41B 115.8(9)
C39B C40B H40C 108.3
C41B C40B H40C 108.3
C39B C40B H40D 108.3
C41B C40B H40D 108.3
H40C C40B H40D 107.4
C39B C38B C37B 114.2(9)
C39B C38B H38C 108.7
C37B C38B H38C 108.7
C39B C38B H38D 108.7
C37B C38B H38D 108.7
H38C C38B H38D 107.6
C45B C46B C42B 116.968(10)
C45B C46B P1B 125.64(5)
C42B C46B P1B 114.72(5)
C45B C46B H100 95.4
C42B C46B H100 95.4
P1B C46B H100 95.4
C43B C46C C44B 112.567(12)
C43B C46C H10C 109.1
C44B C46C H10C 109.1
C43B C46C H10D 109.1
C44B C46C H10D 109.1
H10C C46C H10D 107.8
C46B C45B C44B 118.520(11)
C46B C45B H40E 107.7
C44B C45B H40E 107.7
C46B C45B H40F 107.7
C44B C45B H40F 107.7
H40E C45B H40F 107.1
C46C C43B C42B 125.975(11)
C46C C43B H38E 105.8
C42B C43B H38E 105.8
C46C C43B H38F 105.8
C42B C43B H38F 105.8
H38E C43B H38F 106.2
C43B C42B C46B 107.356(15)
C43B C42B H37E 110.2
C46B C42B H37E 110.2
C43B C42B H37F 110.2
C46B C42B H37F 110.2
H37E C42B H37F 108.5
C45B C44B C46C 112.439(15)
C45B C44B H39L 109.1
C46C C44B H39L 109.1
C45B C44B H39V 109.1
C46C C44B H39V 109.1
H39L C44B H39V 107.8

loop_
_geom_bond_atom_site_label_1
_geom_bond_atom_site_label_2
_geom_bond_distance
Mo1A C1A 2.154(5)
Mo1A C2A 2.251(5)
Mo1A C10A 2.308(6)
Mo1A C11A 2.331(6)
Mo1A C14A 2.346(6)
Mo1A C13A 2.367(5)
Mo1A C12A 2.370(5)
Mo1A P2A 2.3829(17)
Mo1A P1A 2.4104(15)
Mo1A Mo2A 2.6505(7)
Mo2A C2A 2.168(6)
Mo2A C1A 2.188(5)
Mo2A C20A 2.304(5)
Mo2A C24A 2.311(6)
Mo2A C21A 2.341(5)
Mo2A C23A 2.378(6)
Mo2A C22A 2.380(5)
Mo2A P3A 2.3853(17)
Mo2A P1A 2.4012(14)
P1A C36A 1.861(5)
P1A C30A 1.877(6)
P2A O4A 1.587(4)
P2A O3A 1.588(4)
P2A O5A 1.622(4)
P3A O7A 1.563(4)
P3A O6A 1.585(4)
P3A O5A 1.636(4)
O1A C1A 1.353(6)
O1A C3A 1.435(7)
O2A C2A 1.381(7)
O2A C4A 1.413(7)
O3A C50A 1.449(6)
O4A C52A 1.453(7)
O6A C54A 1.500(14)
O6A C58A 1.51(3)
O7A C56A 1.419(8)
C1A C2A 1.336(8)
C3A H3A1 0.96
C3A H3A2 0.96
C3A H3A3 0.96
C4A H4A1 0.96
C4A H4A2 0.96
C4A H4A3 0.96
C10A C14A 1.399(8)
C10A C11A 1.410(9)
C10A H10A 0.93
C11A C12A 1.409(7)
C11A H11A 0.93
C12A C13A 1.402(8)
C12A H12A 0.93
C13A C14A 1.435(8)
C13A H13A 0.93
C20A C24A 1.404(8)
C20A C21A 1.409(8)
C20A H20A 0.93
C21A C22A 1.408(8)
C21A H21A 0.93
C22A C23A 1.377(8)
C22A H22A 0.93
C23A C24A 1.417(8)
C23A H23A 0.93
C24A H24A 0.93
C30A C31A 1.498(9)
C30A C35A 1.532(8)
C30A H30A 0.98
C31A C32A 1.530(10)
C31A H31A 0.97
C31A H31B 0.97
C32A C33A 1.500(11)
C32A H32A 0.97
C32A H32B 0.97
C33A C34A 1.477(10)
C33A H33A 0.97
C33A H33B 0.97
C34A C35A 1.531(9)
C34A H34A 0.97
C34A H34B 0.97
C35A H35A 0.97
C35A H35B 0.97
C36A C37A 1.525(7)
C36A C41A 1.528(7)
C36A H36A 0.98
C37A C38A 1.536(8)
C37A H37A 0.97
C37A H37B 0.97
C38A C39A 1.511(9)
C38A H38A 0.97
C38A H38B 0.97
C39A C40A 1.506(9)
C39A H39A 0.97
C39A H39B 0.97
C40A C41A 1.546(8)
C40A H40A 0.97
C40A H40B 0.97
C41A H41A 0.97
C41A H41B 0.97
C50A C51A 1.502(8)
C50A H50A 0.97
C50A H50B 0.97
C51A H51A 0.96
C51A H51B 0.96
C51A H51C 0.96
C52A C53A 1.480(9)
C52A H52A 0.97
C52A H52B 0.97
C53A H53A 0.96
C53A H53B 0.96
C53A H53C 0.96
C54A C55A 1.406(16)
C54A H54A 0.97
C54A H54B 0.97
C55A H55A 0.96
C55A H55B 0.96
C55A H55C 0.96
C58A C59A 1.50(3)
C58A H58A 0.97
C58A H58B 0.97
C59A H59A 0.96
C59A H59B 0.96
C59A H59C 0.96
C56A C57A 1.441(9)
C56A H56A 0.97
C56A H56B 0.97
C57A H57A 0.96
C57A H57B 0.96
C57A H57C 0.96
B1A F1A 1.350(9)
B1A F3A 1.374(9)
B1A F2A 1.381(9)
B1A F4A 1.389(10)
Mo1B C1B 2.131(5)
Mo1B C2B 2.273(6)
Mo1B C10B 2.331(6)
Mo1B C11B 2.336(6)
Mo1B C14B 2.353(5)
Mo1B C13B 2.360(6)
Mo1B C12B 2.381(6)
Mo1B P2B 2.3893(16)
Mo1B P1B 2.4008(16)
Mo1B Mo2B 2.6552(8)
Mo2B C2B 2.166(6)
Mo2B C1B 2.207(5)
Mo2B C20B 2.299(6)
Mo2B C24B 2.309(6)
Mo2B C21B 2.335(6)
Mo2B C22B 2.363(5)
Mo2B P3B 2.3734(16)
Mo2B C23B 2.384(6)
Mo2B P1B 2.3939(16)
P1B C30B 1.861(5)
P1B C36B 1.862(7)
P1B C46B 1.8657(16)
P2B O3B 1.583(4)
P2B O4B 1.587(5)
P2B O5B 1.633(4)
P3B O6B 1.577(4)
P3B O7B 1.588(4)
P3B O5B 1.632(4)
O1B C1B 1.370(6)
O1B C3B 1.430(7)
O2B C2B 1.355(7)
O2B C4B 1.433(6)
O3B C50B 1.463(6)
O4B C52B 1.328(15)
O4B C58B 1.45(4)
O6B C54B 1.465(6)
O7B C56B 1.446(7)
C1B C2B 1.344(8)
C3B H3B1 0.96
C3B H3B2 0.96
C3B H3B3 0.96
C4B H4B1 0.96
C4B H4B2 0.96
C4B H4B3 0.96
C10B C14B 1.404(8)
C10B C11B 1.404(9)
C10B H10B 0.93
C11B C12B 1.412(8)
C11B H11B 0.93
C12B C13B 1.393(8)
C12B H12B 0.93
C13B C14B 1.433(8)
C13B H13B 0.93
C14A H14A 0.93
C14B H14B 0.93
C20B C21B 1.403(8)
C20B C24B 1.407(9)
C20B H20B 0.93
C21B C22B 1.406(8)
C21B H21B 0.93
C22B C23B 1.403(9)
C22B H22B 0.93
C23B C24B 1.418(9)
C23B H23B 0.93
C24B H24B 0.93
C30B C35B 1.522(8)
C30B C31B 1.526(7)
C30B H30B 0.98
C31B C32B 1.532(7)
C31B H31C 0.97
C31B H31D 0.97
C32B C33B 1.520(9)
C32B H32C 0.97
C32B H32D 0.97
C33B C34B 1.512(9)
C33B H33C 0.97
C33B H33D 0.97
C34B C35B 1.530(8)
C34B H34C 0.97
C34B H34D 0.97
C35B H35C 0.97
C35B H35D 0.97
C50B C51B 1.473(8)
C50B H50C 0.97
C50B H50D 0.97
C51B H51D 0.96
C51B H51E 0.96
C51B H51F 0.96
C52B C53B 1.469(17)
C52B H52C 0.97
C52B H52D 0.97
C53B H53D 0.96
C53B H53E 0.96
C53B H53F 0.96
C59B C58B 1.43(4)
C59B H59D 0.96
C59B H59E 0.96
C59B H59F 0.96
C58B H58C 0.97
C58B H58D 0.97
C54B C55B 1.486(8)
C54B H54C 0.97
C54B H54D 0.97
C55B H55D 0.96
C55B H55E 0.96
C55B H55F 0.96
C56B C57B 1.488(8)
C56B H56C 0.97
C56B H56D 0.97
C57B H57D 0.96
C57B H57E 0.96
C57B H57F 0.96
B1B F3B 1.370(8)
B1B F2B 1.382(8)
B1B F4B 1.382(8)
B1B F1B 1.382(8)
C36B C37B 1.468(11)
C36B C41B 1.520(13)
C36B H36B 0.98
C39B C40B 1.411(11)
C39B C38B 1.514(14)
C39B H39C 0.97
C39B H39D 0.97
C37B C38B 1.566(16)
C37B H37C 0.97
C37B H37D 0.97
C41B C40B 1.556(17)
C41B H41C 0.97
C41B H41D 0.97
C40B H40C 0.97
C40B H40D 0.97
C38B H38C 0.97
C38B H38D 0.97
C46B C45B 1.3450(2)
C46B C42B 1.6680(2)
C46B H100 0.98
C46C C43B 1.14227(19)
C46C C44B 1.7596(2)
C46C H10C 0.97
C46C H10D 0.97
C45B C44B 1.4843(2)
C45B H40E 0.97
C45B H40F 0.97
C43B C42B 1.5439(2)
C43B H38E 0.97
C43B H38F 0.97
C42B H37E 0.97
C42B H37F 0.97
C44B H39L 0.97
C44B H39V 0.97

loop_
_geom_torsion_atom_site_label_1
_geom_torsion_atom_site_label_2
_geom_torsion_atom_site_label_3
_geom_torsion_atom_site_label_4
_geom_torsion
C1A Mo1A Mo2A C2A 44.9(3)
C10A Mo1A Mo2A C2A 61.6(3)
C11A Mo1A Mo2A C2A 111.6(3)
C14A Mo1A Mo2A C2A 8.4(4)
C13A Mo1A Mo2A C2A -101.2(7)
C12A Mo1A Mo2A C2A 163.6(3)
P2A Mo1A Mo2A C2A -75.07(19)
P1A Mo1A Mo2A C2A -166.58(19)
C2A Mo1A Mo2A C1A -44.9(3)
C10A Mo1A Mo2A C1A 16.7(3)
C11A Mo1A Mo2A C1A 66.7(3)
C14A Mo1A Mo2A C1A -36.5(4)
C13A Mo1A Mo2A C1A -146.1(7)
C12A Mo1A Mo2A C1A 118.7(3)
P2A Mo1A Mo2A C1A -120.0(2)
P1A Mo1A Mo2A C1A 148.5(2)
C1A Mo1A Mo2A C20A -20.0(3)
C2A Mo1A Mo2A C20A -64.9(3)
C10A Mo1A Mo2A C20A -3.3(3)
C11A Mo1A Mo2A C20A 46.7(3)
C14A Mo1A Mo2A C20A -56.5(4)
C13A Mo1A Mo2A C20A -166.0(7)
C12A Mo1A Mo2A C20A 98.8(3)
P2A Mo1A Mo2A C20A -139.9(2)
P1A Mo1A Mo2A C20A 128.6(2)
C1A Mo1A Mo2A C24A -68.9(3)
C2A Mo1A Mo2A C24A -113.8(3)
C10A Mo1A Mo2A C24A -52.2(3)
C11A Mo1A Mo2A C24A -2.2(3)
C14A Mo1A Mo2A C24A -105.4(4)
C13A Mo1A Mo2A C24A 145.0(7)
C12A Mo1A Mo2A C24A 49.8(3)
P2A Mo1A Mo2A C24A 171.14(19)
P1A Mo1A Mo2A C24A 79.63(19)
C1A Mo1A Mo2A C21A 32.0(4)
C2A Mo1A Mo2A C21A -12.9(4)
C10A Mo1A Mo2A C21A 48.7(4)
C11A Mo1A Mo2A C21A 98.7(4)
C14A Mo1A Mo2A C21A -4.6(5)
C13A Mo1A Mo2A C21A -114.1(7)
C12A Mo1A Mo2A C21A 150.7(4)
P2A Mo1A Mo2A C21A -88.0(3)
P1A Mo1A Mo2A C21A -179.5(3)
C1A Mo1A Mo2A C23A -119.7(4)
C2A Mo1A Mo2A C23A -164.5(3)
C10A Mo1A Mo2A C23A -102.9(4)
C11A Mo1A Mo2A C23A -52.9(3)
C14A Mo1A Mo2A C23A -156.2(4)
C13A Mo1A Mo2A C23A 94.3(7)
C12A Mo1A Mo2A C23A -0.9(4)
P2A Mo1A Mo2A C23A 120.4(3)
P1A Mo1A Mo2A C23A 28.9(3)
C1A Mo1A Mo2A C22A 144.9(8)
C2A Mo1A Mo2A C22A 100.0(8)
C10A Mo1A Mo2A C22A 161.6(8)
C11A Mo1A Mo2A C22A -148.4(8)
C14A Mo1A Mo2A C22A 108.3(9)
C13A Mo1A Mo2A C22A -1.2(10)
C12A Mo1A Mo2A C22A -96.4(8)
P2A Mo1A Mo2A C22A 24.9(8)
P1A Mo1A Mo2A C22A -66.6(8)
C1A Mo1A Mo2A P3A 117.3(2)
C2A Mo1A Mo2A P3A 72.40(19)
C10A Mo1A Mo2A P3A 134.0(3)
C11A Mo1A Mo2A P3A -176.0(2)
C14A Mo1A Mo2A P3A 80.8(3)
C13A Mo1A Mo2A P3A -28.8(7)
C12A Mo1A Mo2A P3A -124.0(3)
P2A Mo1A Mo2A P3A -2.67(6)
P1A Mo1A Mo2A P3A -94.18(6)
C1A Mo1A Mo2A P1A -148.5(2)
C2A Mo1A Mo2A P1A 166.58(19)
C10A Mo1A Mo2A P1A -131.8(3)
C11A Mo1A Mo2A P1A -81.8(2)
C14A Mo1A Mo2A P1A 174.9(3)
C13A Mo1A Mo2A P1A 65.4(7)
C12A Mo1A Mo2A P1A -29.8(3)
P2A Mo1A Mo2A P1A 91.51(6)
C2A Mo2A P1A C36A -105.7(3)
C1A Mo2A P1A C36A -142.3(3)
C20A Mo2A P1A C36A 123.1(3)
C24A Mo2A P1A C36A 111.5(3)
C21A Mo2A P1A C36A 62.1(4)
C23A Mo2A P1A C36A 77.0(3)
C22A Mo2A P1A C36A 50.6(3)
P3A Mo2A P1A C36A -27.7(2)
Mo1A Mo2A P1A C36A -117.4(2)
C2A Mo2A P1A C30A 125.5(3)
C1A Mo2A P1A C30A 89.0(3)
C20A Mo2A P1A C30A -5.6(3)
C24A Mo2A P1A C30A -17.3(3)
C21A Mo2A P1A C30A -66.6(4)
C23A Mo2A P1A C30A -51.8(3)
C22A Mo2A P1A C30A -78.1(3)
P3A Mo2A P1A C30A -156.5(2)
Mo1A Mo2A P1A C30A 113.9(2)
C2A Mo2A P1A Mo1A 11.63(17)
C1A Mo2A P1A Mo1A -24.88(17)
C20A Mo2A P1A Mo1A -119.5(2)
C24A Mo2A P1A Mo1A -131.15(15)
C21A Mo2A P1A Mo1A 179.5(3)
C23A Mo2A P1A Mo1A -165.64(15)
C22A Mo2A P1A Mo1A 168.02(18)
P3A Mo2A P1A Mo1A 89.65(5)
C1A Mo1A P1A C36A 136.7(3)
C2A Mo1A P1A C36A 100.3(3)
C10A Mo1A P1A C36A -127.7(3)
C11A Mo1A P1A C36A -117.3(3)
C14A Mo1A P1A C36A -63.4(4)
C13A Mo1A P1A C36A -55.2(3)
C12A Mo1A P1A C36A -83.6(3)
P2A Mo1A P1A C36A 20.3(2)
Mo2A Mo1A P1A C36A 111.3(2)
C1A Mo1A P1A C30A -89.1(3)
C2A Mo1A P1A C30A -125.4(3)
C10A Mo1A P1A C30A 6.6(3)
C11A Mo1A P1A C30A 16.9(3)
C14A Mo1A P1A C30A 70.9(4)
C13A Mo1A P1A C30A 79.0(3)
C12A Mo1A P1A C30A 50.7(3)
P2A Mo1A P1A C30A 154.6(2)
Mo2A Mo1A P1A C30A -114.4(2)
C1A Mo1A P1A Mo2A 25.39(17)
C2A Mo1A P1A Mo2A -10.99(16)
C10A Mo1A P1A Mo2A 121.0(3)
C11A Mo1A P1A Mo2A 131.38(15)
C14A Mo1A P1A Mo2A -174.7(4)
C13A Mo1A P1A Mo2A -166.54(17)
C12A Mo1A P1A Mo2A 165.13(15)
P2A Mo1A P1A Mo2A -90.99(5)
C1A Mo1A P2A O4A 84.7(2)
C2A Mo1A P2A O4A 84.0(2)
C10A Mo1A P2A O4A -11.3(3)
C11A Mo1A P2A O4A -52.3(3)
C14A Mo1A P2A O4A -16.6(2)
C13A Mo1A P2A O4A -51.5(2)
C12A Mo1A P2A O4A -72.4(2)
P1A Mo1A P2A O4A -169.12(19)
Mo2A Mo1A P2A O4A 134.42(19)
C1A Mo1A P2A O3A -157.8(2)
C2A Mo1A P2A O3A -158.5(2)
C10A Mo1A P2A O3A 106.1(2)
C11A Mo1A P2A O3A 65.2(3)
C14A Mo1A P2A O3A 100.8(2)
C13A Mo1A P2A O3A 66.0(2)
C12A Mo1A P2A O3A 45.0(2)
P1A Mo1A P2A O3A -51.66(17)
Mo2A Mo1A P2A O3A -108.12(16)
C1A Mo1A P2A O5A -36.5(2)
C2A Mo1A P2A O5A -37.2(2)
C10A Mo1A P2A O5A -132.6(3)
C11A Mo1A P2A O5A -173.5(3)
C14A Mo1A P2A O5A -137.9(2)
C13A Mo1A P2A O5A -172.7(2)
C12A Mo1A P2A O5A 166.4(2)
P1A Mo1A P2A O5A 69.65(18)
Mo2A Mo1A P2A O5A 13.20(18)
C2A Mo2A P3A O7A -71.1(2)
C1A Mo2A P3A O7A -74.8(3)
C20A Mo2A P3A O7A 21.0(3)
C24A Mo2A P3A O7A 62.6(3)
C21A Mo2A P3A O7A 27.4(3)
C23A Mo2A P3A O7A 82.3(3)
C22A Mo2A P3A O7A 61.5(3)
P1A Mo2A P3A O7A 179.3(2)
Mo1A Mo2A P3A O7A -123.9(2)
C2A Mo2A P3A O6A 166.7(2)
C1A Mo2A P3A O6A 163.0(2)
C20A Mo2A P3A O6A -101.2(2)
C24A Mo2A P3A O6A -59.7(3)
C21A Mo2A P3A O6A -94.9(2)
C23A Mo2A P3A O6A -39.9(2)
C22A Mo2A P3A O6A -60.7(2)
P1A Mo2A P3A O6A 57.02(18)
Mo1A Mo2A P3A O6A 113.83(18)
C2A Mo2A P3A O5A 45.5(2)
C1A Mo2A P3A O5A 41.9(2)
C20A Mo2A P3A O5A 137.6(2)
C24A Mo2A P3A O5A 179.2(3)
C21A Mo2A P3A O5A 144.0(2)
C23A Mo2A P3A O5A -161.1(2)
C22A Mo2A P3A O5A 178.1(2)
P1A Mo2A P3A O5A -64.13(17)
Mo1A Mo2A P3A O5A -7.32(17)
O4A P2A O3A C50A -50.4(5)
O5A P2A O3A C50A 53.4(5)
Mo1A P2A O3A C50A -179.7(4)
O3A P2A O4A C52A 143.9(5)
O5A P2A O4A C52A 36.6(5)
Mo1A P2A O4A C52A -91.5(5)
O4A P2A O5A P3A -154.1(3)
O3A P2A O5A P3A 103.2(3)
Mo1A P2A O5A P3A -22.7(3)
O7A P3A O5A P2A 142.4(3)
O6A P3A O5A P2A -109.4(3)
Mo2A P3A O5A P2A 19.9(3)
O7A P3A O6A C54A 43.0(8)
O5A P3A O6A C54A -63.1(8)
Mo2A P3A O6A C54A 169.3(8)
O7A P3A O6A C58A 19.6(14)
O5A P3A O6A C58A -86.6(13)
Mo2A P3A O6A C58A 145.8(13)
O6A P3A O7A C56A -95.9(7)
O5A P3A O7A C56A 10.4(7)
Mo2A P3A O7A C56A 134.7(7)
C3A O1A C1A C2A 176.6(6)
C3A O1A C1A Mo1A -59.3(7)
C3A O1A C1A Mo2A 66.4(7)
C10A Mo1A C1A C2A 118.0(4)
C11A Mo1A C1A C2A 148.7(3)
C14A Mo1A C1A C2A 88.9(4)
C13A Mo1A C1A C2A 95.3(4)
C12A Mo1A C1A C2A 146.1(4)
P2A Mo1A C1A C2A -1.2(4)
P1A Mo1A C1A C2A -100.5(3)
Mo2A Mo1A C1A C2A -73.9(3)
C2A Mo1A C1A O1A -141.9(8)
C10A Mo1A C1A O1A -23.9(6)
C11A Mo1A C1A O1A 6.8(7)
C14A Mo1A C1A O1A -53.0(7)
C13A Mo1A C1A O1A -46.7(8)
C12A Mo1A C1A O1A 4.2(8)
P2A Mo1A C1A O1A -143.2(6)
P1A Mo1A C1A O1A 117.6(6)
Mo2A Mo1A C1A O1A 144.2(7)
C2A Mo1A C1A Mo2A 73.9(3)
C10A Mo1A C1A Mo2A -168.1(2)
C11A Mo1A C1A Mo2A -137.39(19)
C14A Mo1A C1A Mo2A 162.79(19)
C13A Mo1A C1A Mo2A 169.2(2)
C12A Mo1A C1A Mo2A -140.0(2)
P2A Mo1A C1A Mo2A 72.68(17)
P1A Mo1A C1A Mo2A -26.57(17)
C20A Mo2A C1A C2A -114.2(3)
C24A Mo2A C1A C2A -144.5(3)
C21A Mo2A C1A C2A -84.6(3)
C23A Mo2A C1A C2A -140.3(4)
C22A Mo2A C1A C2A -90.0(4)
P3A Mo2A C1A C2A 6.1(3)
P1A Mo2A C1A C2A 106.9(3)
Mo1A Mo2A C1A C2A 80.3(3)
C2A Mo2A C1A O1A 134.2(7)
C20A Mo2A C1A O1A 19.9(6)
C24A Mo2A C1A O1A -10.4(6)
C21A Mo2A C1A O1A 49.6(6)
C23A Mo2A C1A O1A -6.1(8)
C22A Mo2A C1A O1A 44.2(8)
P3A Mo2A C1A O1A 140.3(5)
P1A Mo2A C1A O1A -118.9(6)
Mo1A Mo2A C1A O1A -145.5(7)
C2A Mo2A C1A Mo1A -80.3(3)
C20A Mo2A C1A Mo1A 165.5(2)
C24A Mo2A C1A Mo1A 135.15(18)
C21A Mo2A C1A Mo1A -164.88(18)
C23A Mo2A C1A Mo1A 139.4(2)
C22A Mo2A C1A Mo1A -170.3(2)
P3A Mo2A C1A Mo1A -74.18(16)
P1A Mo2A C1A Mo1A 26.60(17)
O1A C1A C2A O2A 8.5(12)
Mo1A C1A C2A O2A -136.4(7)
Mo2A C1A C2A O2A 144.8(7)
O1A C1A C2A Mo2A -136.3(7)
Mo1A C1A C2A Mo2A 78.77(13)
O1A C1A C2A Mo1A 144.9(7)
Mo2A C1A C2A Mo1A -78.77(13)
C4A O2A C2A C1A 21.3(9)
C4A O2A C2A Mo2A 144.3(6)
C4A O2A C2A Mo1A -88.2(7)
C20A Mo2A C2A C1A 66.3(3)
C24A Mo2A C2A C1A 47.1(4)
C21A Mo2A C2A C1A 101.9(3)
C23A Mo2A C2A C1A 89.9(6)
C22A Mo2A C2A C1A 122.3(3)
P3A Mo2A C2A C1A -174.2(3)
P1A Mo2A C2A C1A -83.8(3)
Mo1A Mo2A C2A C1A -71.9(3)
C1A Mo2A C2A O2A -142.3(7)
C20A Mo2A C2A O2A -76.1(6)
C24A Mo2A C2A O2A -95.2(6)
C21A Mo2A C2A O2A -40.4(6)
C23A Mo2A C2A O2A -52.4(9)
C22A Mo2A C2A O2A -20.0(7)
P3A Mo2A C2A O2A 43.5(5)
P1A Mo2A C2A O2A 133.9(5)
Mo1A Mo2A C2A O2A 145.8(6)
C1A Mo2A C2A Mo1A 71.9(3)
C20A Mo2A C2A Mo1A 138.15(18)
C24A Mo2A C2A Mo1A 119.0(2)
C21A Mo2A C2A Mo1A 173.78(18)
C23A Mo2A C2A Mo1A 161.8(4)
C22A Mo2A C2A Mo1A -165.84(19)
P3A Mo2A C2A Mo1A -102.32(12)
P1A Mo2A C2A Mo1A -11.93(17)
C10A Mo1A C2A C1A -62.7(4)
C11A Mo1A C2A C1A -41.4(4)
C14A Mo1A C2A C1A -98.2(4)
C13A Mo1A C2A C1A -119.1(4)
C12A Mo1A C2A C1A -80.8(6)
P2A Mo1A C2A C1A 178.8(3)
P1A Mo1A C2A C1A 89.4(3)
Mo2A Mo1A C2A C1A 77.7(3)
C1A Mo1A C2A O2A 135.1(7)
C10A Mo1A C2A O2A 72.4(6)
C11A Mo1A C2A O2A 93.7(6)
C14A Mo1A C2A O2A 37.0(6)
C13A Mo1A C2A O2A 16.0(7)
C12A Mo1A C2A O2A 54.4(9)
P2A Mo1A C2A O2A -46.0(5)
P1A Mo1A C2A O2A -135.5(5)
Mo2A Mo1A C2A O2A -147.1(6)
C1A Mo1A C2A Mo2A -77.7(3)
C10A Mo1A C2A Mo2A -140.4(2)
C11A Mo1A C2A Mo2A -119.2(2)
C14A Mo1A C2A Mo2A -175.90(18)
C13A Mo1A C2A Mo2A 163.17(19)
C12A Mo1A C2A Mo2A -158.5(5)
P2A Mo1A C2A Mo2A 101.11(13)
P1A Mo1A C2A Mo2A 11.67(17)
C1A Mo1A C10A C14A -123.9(4)
C2A Mo1A C10A C14A -92.8(4)
C11A Mo1A C10A C14A 116.0(5)
C13A Mo1A C10A C14A 38.2(3)
C12A Mo1A C10A C14A 78.9(4)
P2A Mo1A C10A C14A -9.3(4)
P1A Mo1A C10A C14A 133.3(3)
Mo2A Mo1A C10A C14A -137.3(3)
C1A Mo1A C10A C11A 120.1(4)
C2A Mo1A C10A C11A 151.2(4)
C14A Mo1A C10A C11A -116.0(5)
C13A Mo1A C10A C11A -77.8(4)
C12A Mo1A C10A C11A -37.1(3)
P2A Mo1A C10A C11A -125.3(3)
P1A Mo1A C10A C11A 17.3(5)
Mo2A Mo1A C10A C11A 106.7(3)
C14A C10A C11A C12A -0.5(7)
Mo1A C10A C11A C12A 65.5(4)
C14A C10A C11A Mo1A -66.0(4)
C1A Mo1A C11A C12A -176.8(4)
C2A Mo1A C11A C12A -154.0(4)
C10A Mo1A C11A C12A -115.9(5)
C14A Mo1A C11A C12A -78.8(4)
C13A Mo1A C11A C12A -36.8(3)
P2A Mo1A C11A C12A -35.9(5)
P1A Mo1A C11A C12A 75.2(4)
Mo2A Mo1A C11A C12A 134.9(3)
C1A Mo1A C11A C10A -60.9(4)
C2A Mo1A C11A C10A -38.1(5)
C14A Mo1A C11A C10A 37.2(3)
C13A Mo1A C11A C10A 79.2(4)
C12A Mo1A C11A C10A 115.9(5)
P2A Mo1A C11A C10A 80.0(4)
P1A Mo1A C11A C10A -168.9(3)
Mo2A Mo1A C11A C10A -109.2(3)
C10A C11A C12A C13A 0.2(6)
Mo1A C11A C12A C13A 63.9(4)
C10A C11A C12A Mo1A -63.7(4)
C1A Mo1A C12A C13A -112.0(4)
C2A Mo1A C12A C13A -57.6(7)
C10A Mo1A C12A C13A -78.7(4)
C11A Mo1A C12A C13A -116.4(5)
C14A Mo1A C12A C13A -37.4(3)
P2A Mo1A C12A C13A 37.8(3)
P1A Mo1A C12A C13A 131.8(3)
Mo2A Mo1A C12A C13A 156.4(3)
C1A Mo1A C12A C11A 4.4(5)
C2A Mo1A C12A C11A 58.8(7)
C10A Mo1A C12A C11A 37.7(4)
C14A Mo1A C12A C11A 79.0(4)
C13A Mo1A C12A C11A 116.4(5)
P2A Mo1A C12A C11A 154.2(3)
P1A Mo1A C12A C11A -111.8(4)
Mo2A Mo1A C12A C11A -87.2(4)
C11A C12A C13A C14A 0.2(6)
Mo1A C12A C13A C14A 63.1(4)
C11A C12A C13A Mo1A -62.8(4)
C1A Mo1A C13A C12A 106.1(4)
C2A Mo1A C13A C12A 154.3(3)
C10A Mo1A C13A C12A 79.2(4)
C11A Mo1A C13A C12A 37.2(3)
C14A Mo1A C13A C12A 116.9(5)
P2A Mo1A C13A C12A -142.1(3)
P1A Mo1A C13A C12A -56.6(4)
Mo2A Mo1A C13A C12A -115.2(7)
C1A Mo1A C13A C14A -10.8(5)
C2A Mo1A C13A C14A 37.4(5)
C10A Mo1A C13A C14A -37.6(4)
C11A Mo1A C13A C14A -79.6(4)
C12A Mo1A C13A C14A -116.9(5)
P2A Mo1A C13A C14A 101.0(4)
P1A Mo1A C13A C14A -173.5(3)
Mo2A Mo1A C13A C14A 127.9(6)
C2A Mo2A C20A C24A -154.1(4)
C1A Mo2A C20A C24A -121.5(4)
C21A Mo2A C20A C24A 115.0(5)
C23A Mo2A C20A C24A 37.8(3)
C22A Mo2A C20A C24A 77.7(4)
P3A Mo2A C20A C24A 126.0(3)
P1A Mo2A C20A C24A -19.7(5)
Mo1A Mo2A C20A C24A -105.9(3)
C2A Mo2A C20A C21A 90.9(4)
C1A Mo2A C20A C21A 123.5(4)
C24A Mo2A C20A C21A -115.0(5)
C23A Mo2A C20A C21A -77.2(4)
C22A Mo2A C20A C21A -37.3(3)
P3A Mo2A C20A C21A 11.0(4)
P1A Mo2A C20A C21A -134.7(3)
Mo1A Mo2A C20A C21A 139.1(3)
C24A C20A C21A C22A 0.6(6)
Mo2A C20A C21A C22A 65.7(4)
C24A C20A C21A Mo2A -65.1(4)
C2A Mo2A C21A C22A 150.6(4)
C1A Mo2A C21A C22A -173.6(4)
C20A Mo2A C21A C22A -115.4(5)
C24A Mo2A C21A C22A -77.3(4)
C23A Mo2A C21A C22A -35.6(3)
P3A Mo2A C21A C22A 74.2(4)
P1A Mo2A C21A C22A -18.0(6)
Mo1A Mo2A C21A C22A 161.2(3)
C2A Mo2A C21A C20A -94.1(4)
C1A Mo2A C21A C20A -58.2(4)
C24A Mo2A C21A C20A 38.1(3)
C23A Mo2A C21A C20A 79.8(4)
C22A Mo2A C21A C20A 115.4(5)
P3A Mo2A C21A C20A -170.5(3)
P1A Mo2A C21A C20A 97.4(4)
Mo1A Mo2A C21A C20A -83.5(5)
C20A C21A C22A C23A 0.1(6)
Mo2A C21A C22A C23A 63.7(4)
C20A C21A C22A Mo2A -63.6(4)
C2A Mo2A C22A C23A -155.1(3)
C1A Mo2A C22A C23A -108.5(4)
C20A Mo2A C22A C23A -79.7(4)
C24A Mo2A C22A C23A -37.5(3)
C21A Mo2A C22A C23A -117.7(5)
P3A Mo2A C22A C23A 141.6(4)
P1A Mo2A C22A C23A 52.8(4)
Mo1A Mo2A C22A C23A 113.3(8)
C2A Mo2A C22A C21A -37.4(5)
C1A Mo2A C22A C21A 9.3(5)
C20A Mo2A C22A C21A 38.0(3)
C24A Mo2A C22A C21A 80.2(4)
C23A Mo2A C22A C21A 117.7(5)
P3A Mo2A C22A C21A -100.7(4)
P1A Mo2A C22A C21A 170.5(3)
Mo1A Mo2A C22A C21A -129.0(7)
C21A C22A C23A C24A -0.8(6)
Mo2A C22A C23A C24A 61.7(4)
C21A C22A C23A Mo2A -62.4(4)
C2A Mo2A C23A C22A 50.8(7)
C1A Mo2A C23A C22A 109.5(4)
C20A Mo2A C23A C22A 78.7(4)
C24A Mo2A C23A C22A 116.8(5)
C21A Mo2A C23A C22A 36.7(3)
P3A Mo2A C23A C22A -38.7(4)
P1A Mo2A C23A C22A -135.1(3)
Mo1A Mo2A C23A C22A -159.0(3)
C2A Mo2A C23A C24A -66.0(6)
C1A Mo2A C23A C24A -7.3(5)
C20A Mo2A C23A C24A -38.1(3)
C21A Mo2A C23A C24A -80.1(4)
C22A Mo2A C23A C24A -116.8(5)
P3A Mo2A C23A C24A -155.5(3)
P1A Mo2A C23A C24A 108.1(3)
Mo1A Mo2A C23A C24A 84.2(4)
C21A C20A C24A C23A -1.1(6)
Mo2A C20A C24A C23A -67.0(4)
C21A C20A C24A Mo2A 65.9(4)
C22A C23A C24A C20A 1.1(6)
Mo2A C23A C24A C20A 65.0(4)
C22A C23A C24A Mo2A -63.9(4)
C2A Mo2A C24A C20A 34.0(5)
C1A Mo2A C24A C20A 59.9(4)
C21A Mo2A C24A C20A -37.9(3)
C23A Mo2A C24A C20A -115.0(5)
C22A Mo2A C24A C20A -79.1(4)
P3A Mo2A C24A C20A -80.3(4)
P1A Mo2A C24A C20A 166.8(3)
Mo1A Mo2A C24A C20A 108.5(3)
C2A Mo2A C24A C23A 149.0(4)
C1A Mo2A C24A C23A 174.9(4)
C20A Mo2A C24A C23A 115.0(5)
C21A Mo2A C24A C23A 77.1(4)
C22A Mo2A C24A C23A 35.9(3)
P3A Mo2A C24A C23A 34.7(4)
P1A Mo2A C24A C23A -78.2(4)
Mo1A Mo2A C24A C23A -136.6(3)
C36A P1A C30A C31A -142.0(5)
Mo2A P1A C30A C31A -5.7(6)
Mo1A P1A C30A C31A 75.1(6)
C36A P1A C30A C35A 91.3(5)
Mo2A P1A C30A C35A -132.4(4)
Mo1A P1A C30A C35A -51.6(5)
C35A C30A C31A C32A -54.2(9)
P1A C30A C31A C32A 176.3(6)
C30A C31A C32A C33A 54.7(11)
C31A C32A C33A C34A -54.4(10)
C32A C33A C34A C35A 55.3(9)
C33A C34A C35A C30A -57.6(9)
C31A C30A C35A C34A 56.2(8)
P1A C30A C35A C34A -172.7(5)
C30A P1A C36A C37A 65.1(4)
Mo2A P1A C36A C37A -72.5(4)
Mo1A P1A C36A C37A -153.4(3)
C30A P1A C36A C41A -62.9(5)
Mo2A P1A C36A C41A 159.5(4)
Mo1A P1A C36A C41A 78.7(5)
C41A C36A C37A C38A -57.4(7)
P1A C36A C37A C38A 172.4(4)
C36A C37A C38A C39A 56.5(7)
C37A C38A C39A C40A -56.2(7)
C38A C39A C40A C41A 55.8(7)
C37A C36A C41A C40A 57.7(7)
P1A C36A C41A C40A -173.0(4)
C39A C40A C41A C36A -56.6(7)
P2A O3A C50A C51A 142.9(5)
P2A O4A C52A C53A -110.4(5)
C58A O6A C54A C55A -39(2)
P3A O6A C54A C55A 176.9(11)
C54A O6A C58A C59A 41(2)
P3A O6A C58A C59A 90.6(19)
P3A O7A C56A C57A -162.6(6)
C1B Mo1B Mo2B C2B 44.9(3)
C10B Mo1B Mo2B C2B 61.9(3)
C11B Mo1B Mo2B C2B 112.4(3)
C14B Mo1B Mo2B C2B 4.1(4)
C13B Mo1B Mo2B C2B -117.1(6)
C12B Mo1B Mo2B C2B 164.2(3)
P2B Mo1B Mo2B C2B -72.22(19)
P1B Mo1B Mo2B C2B -166.06(19)
C2B Mo1B Mo2B C1B -44.9(3)
C10B Mo1B Mo2B C1B 17.0(3)
C11B Mo1B Mo2B C1B 67.5(3)
C14B Mo1B Mo2B C1B -40.8(4)
C13B Mo1B Mo2B C1B -162.1(7)
C12B Mo1B Mo2B C1B 119.3(3)
P2B Mo1B Mo2B C1B -117.1(2)
P1B Mo1B Mo2B C1B 149.0(2)
C1B Mo1B Mo2B C20B -28.3(3)
C2B Mo1B Mo2B C20B -73.3(3)
C10B Mo1B Mo2B C20B -11.3(3)
C11B Mo1B Mo2B C20B 39.1(3)
C14B Mo1B Mo2B C20B -69.1(4)
C13B Mo1B Mo2B C20B 169.6(7)
C12B Mo1B Mo2B C20B 90.9(4)
P2B Mo1B Mo2B C20B -145.5(2)
P1B Mo1B Mo2B C20B 120.7(3)
C1B Mo1B Mo2B C24B -76.2(3)
C2B Mo1B Mo2B C24B -121.1(3)
C10B Mo1B Mo2B C24B -59.2(3)
C11B Mo1B Mo2B C24B -8.7(3)
C14B Mo1B Mo2B C24B -117.0(4)
C13B Mo1B Mo2B C24B 121.7(7)
C12B Mo1B Mo2B C24B 43.1(3)
P2B Mo1B Mo2B C24B 166.7(2)
P1B Mo1B Mo2B C24B 72.8(2)
C1B Mo1B Mo2B C21B 21.4(4)
C2B Mo1B Mo2B C21B -23.5(4)
C10B Mo1B Mo2B C21B 38.4(4)
C11B Mo1B Mo2B C21B 88.9(4)
C14B Mo1B Mo2B C21B -19.4(5)
C13B Mo1B Mo2B C21B -140.7(7)
C12B Mo1B Mo2B C21B 140.7(4)
P2B Mo1B Mo2B C21B -95.7(3)
P1B Mo1B Mo2B C21B 170.4(3)
C1B Mo1B Mo2B C22B 141.3(10)
C2B Mo1B Mo2B C22B 96.3(10)
C10B Mo1B Mo2B C22B 158.3(10)
C11B Mo1B Mo2B C22B -151.3(10)
C14B Mo1B Mo2B C22B 100.5(10)
C13B Mo1B Mo2B C22B -20.8(12)
C12B Mo1B Mo2B C22B -99.5(10)
P2B Mo1B Mo2B C22B 24.1(10)
P1B Mo1B Mo2B C22B -69.7(10)
C1B Mo1B Mo2B P3B 119.8(2)
C2B Mo1B Mo2B P3B 74.93(19)
C10B Mo1B Mo2B P3B 136.9(2)
C11B Mo1B Mo2B P3B -172.7(2)
C14B Mo1B Mo2B P3B 79.1(3)
C13B Mo1B Mo2B P3B -42.2(6)
C12B Mo1B Mo2B P3B -120.9(3)
P2B Mo1B Mo2B P3B 2.71(6)
P1B Mo1B Mo2B P3B -91.13(6)
C1B Mo1B Mo2B C23B -124.7(4)
C2B Mo1B Mo2B C23B -169.6(4)
C10B Mo1B Mo2B C23B -107.7(4)
C11B Mo1B Mo2B C23B -57.2(4)
C14B Mo1B Mo2B C23B -165.5(4)
C13B Mo1B Mo2B C23B 73.2(7)
C12B Mo1B Mo2B C23B -5.4(4)
P2B Mo1B Mo2B C23B 118.1(3)
P1B Mo1B Mo2B C23B 24.3(3)
C1B Mo1B Mo2B P1B -149.0(2)
C2B Mo1B Mo2B P1B 166.06(19)
C10B Mo1B Mo2B P1B -132.0(2)
C11B Mo1B Mo2B P1B -81.6(2)
C14B Mo1B Mo2B P1B 170.2(3)
C13B Mo1B Mo2B P1B 48.9(6)
C12B Mo1B Mo2B P1B -29.8(3)
P2B Mo1B Mo2B P1B 93.83(6)
C2B Mo2B P1B C30B -100.7(3)
C1B Mo2B P1B C30B -137.0(3)
C20B Mo2B P1B C30B 128.6(3)
C24B Mo2B P1B C30B 114.6(3)
C21B Mo2B P1B C30B 76.7(4)
C22B Mo2B P1B C30B 56.0(3)
P3B Mo2B P1B C30B -19.6(2)
C23B Mo2B P1B C30B 79.8(3)
Mo1B Mo2B P1B C30B -112.9(2)
C2B Mo2B P1B C36B 126.6(3)
C1B Mo2B P1B C36B 90.2(3)
C20B Mo2B P1B C36B -4.1(4)
C24B Mo2B P1B C36B -18.1(3)
C21B Mo2B P1B C36B -56.0(4)
C22B Mo2B P1B C36B -76.7(3)
P3B Mo2B P1B C36B -152.4(3)
C23B Mo2B P1B C36B -52.9(3)
Mo1B Mo2B P1B C36B 114.4(3)
C2B Mo2B P1B C46B 127.47(17)
C1B Mo2B P1B C46B 91.17(18)
C20B Mo2B P1B C46B -3.2(2)
C24B Mo2B P1B C46B -17.19(18)
C21B Mo2B P1B C46B -55.1(3)
C22B Mo2B P1B C46B -75.81(19)
P3B Mo2B P1B C46B -151.46(7)
C23B Mo2B P1B C46B -51.99(18)
Mo1B Mo2B P1B C46B 115.29(8)
C2B Mo2B P1B Mo1B 12.18(17)
C1B Mo2B P1B Mo1B -24.13(16)
C20B Mo2B P1B Mo1B -118.5(2)
C24B Mo2B P1B Mo1B -132.48(17)
C21B Mo2B P1B Mo1B -170.4(3)
C22B Mo2B P1B Mo1B 168.90(18)
P3B Mo2B P1B Mo1B 93.25(5)
C23B Mo2B P1B Mo1B -167.28(17)
C1B Mo1B P1B C30B 142.6(3)
C2B Mo1B P1B C30B 106.0(3)
C10B Mo1B P1B C30B -116.9(3)
C11B Mo1B P1B C30B -111.4(3)
C14B Mo1B P1B C30B -54.8(4)
C13B Mo1B P1B C30B -50.0(3)
C12B Mo1B P1B C30B -78.8(3)
P2B Mo1B P1B C30B 29.4(2)
Mo2B Mo1B P1B C30B 117.4(2)
C1B Mo1B P1B C36B -82.1(3)
C2B Mo1B P1B C36B -118.7(3)
C10B Mo1B P1B C36B 18.4(4)
C11B Mo1B P1B C36B 23.9(3)
C14B Mo1B P1B C36B 80.5(4)
C13B Mo1B P1B C36B 85.3(3)
C12B Mo1B P1B C36B 56.5(3)
P2B Mo1B P1B C36B 164.7(3)
Mo2B Mo1B P1B C36B -107.4(3)
C1B Mo1B P1B C46B -81.26(18)
C2B Mo1B P1B C46B -117.86(17)
C10B Mo1B P1B C46B 19.3(3)
C11B Mo1B P1B C46B 24.73(19)
C14B Mo1B P1B C46B 81.3(3)
C13B Mo1B P1B C46B 86.09(18)
C12B Mo1B P1B C46B 57.28(17)
P2B Mo1B P1B C46B 165.51(8)
Mo2B Mo1B P1B C46B -106.53(9)
C1B Mo1B P1B Mo2B 25.27(17)
C2B Mo1B P1B Mo2B -11.33(16)
C10B Mo1B P1B Mo2B 125.8(2)
C11B Mo1B P1B Mo2B 131.26(17)
C14B Mo1B P1B Mo2B -172.2(3)
C13B Mo1B P1B Mo2B -167.38(17)
C12B Mo1B P1B Mo2B 163.81(16)
P2B Mo1B P1B Mo2B -87.96(5)
C1B Mo1B P2B O3B -166.6(2)
C2B Mo1B P2B O3B -166.3(2)
C10B Mo1B P2B O3B 97.1(3)
C11B Mo1B P2B O3B 58.9(3)
C14B Mo1B P2B O3B 88.1(2)
C13B Mo1B P2B O3B 52.7(2)
C12B Mo1B P2B O3B 34.4(2)
P1B Mo1B P2B O3B -60.02(19)
Mo2B Mo1B P2B O3B -116.22(19)
C1B Mo1B P2B O4B 73.4(3)
C2B Mo1B P2B O4B 73.7(3)
C10B Mo1B P2B O4B -22.9(3)
C11B Mo1B P2B O4B -61.1(4)
C14B Mo1B P2B O4B -31.9(3)
C13B Mo1B P2B O4B -67.3(3)
C12B Mo1B P2B O4B -85.6(3)
P1B Mo1B P2B O4B 180.0(3)
Mo2B Mo1B P2B O4B 123.8(3)
C1B Mo1B P2B O5B -45.3(2)
C2B Mo1B P2B O5B -44.9(2)
C10B Mo1B P2B O5B -141.6(2)
C11B Mo1B P2B O5B -179.8(3)
C14B Mo1B P2B O5B -150.6(2)
C13B Mo1B P2B O5B 174.0(2)
C12B Mo1B P2B O5B 155.7(2)
P1B Mo1B P2B O5B 61.29(17)
Mo2B Mo1B P2B O5B 5.10(17)
C2B Mo2B P3B O6B 162.8(2)
C1B Mo2B P3B O6B 157.8(2)
C20B Mo2B P3B O6B -99.4(3)
C24B Mo2B P3B O6B -54.1(3)
C21B Mo2B P3B O6B -99.0(2)
C22B Mo2B P3B O6B -66.8(2)
C23B Mo2B P3B O6B -41.5(2)
P1B Mo2B P3B O6B 52.67(19)
Mo1B Mo2B P3B O6B 109.31(18)
C2B Mo2B P3B O7B -77.9(2)
C1B Mo2B P3B O7B -82.9(3)
C20B Mo2B P3B O7B 19.9(3)
C24B Mo2B P3B O7B 65.2(3)
C21B Mo2B P3B O7B 20.3(3)
C22B Mo2B P3B O7B 52.5(3)
C23B Mo2B P3B O7B 77.8(3)
P1B Mo2B P3B O7B 171.96(19)
Mo1B Mo2B P3B O7B -131.40(19)
C2B Mo2B P3B O5B 42.8(2)
C1B Mo2B P3B O5B 37.8(2)
C20B Mo2B P3B O5B 140.6(3)
C24B Mo2B P3B O5B -174.1(3)
C21B Mo2B P3B O5B 141.0(2)
C22B Mo2B P3B O5B 173.2(2)
C23B Mo2B P3B O5B -161.5(2)
P1B Mo2B P3B O5B -67.33(17)
Mo1B Mo2B P3B O5B -10.69(17)
O4B P2B O3B C50B -66.6(5)
O5B P2B O3B C50B 36.5(5)
Mo1B P2B O3B C50B 165.6(4)
O3B P2B O4B C52B 114.9(11)
O5B P2B O4B C52B 9.5(12)
Mo1B P2B O4B C52B -118.4(11)
O3B P2B O4B C58B 77.6(18)
O5B P2B O4B C58B -27.8(18)
Mo1B P2B O4B C58B -155.6(18)
O6B P3B O5B P2B -109.1(3)
O7B P3B O5B P2B 149.2(3)
Mo2B P3B O5B P2B 17.5(3)
O3B P2B O5B P3B 112.4(3)
O4B P2B O5B P3B -142.7(3)
Mo1B P2B O5B P3B -15.3(3)
O7B P3B O6B C54B 50.1(5)
O5B P3B O6B C54B -53.4(5)
Mo2B P3B O6B C54B -178.7(4)
O6B P3B O7B C56B -161.6(5)
O5B P3B O7B C56B -55.7(5)
Mo2B P3B O7B C56B 71.0(6)
C3B O1B C1B C2B 177.4(6)
C3B O1B C1B Mo1B -55.7(8)
C3B O1B C1B Mo2B 71.4(7)
C10B Mo1B C1B C2B 118.8(4)
C11B Mo1B C1B C2B 150.4(4)
C14B Mo1B C1B C2B 90.7(4)
C13B Mo1B C1B C2B 99.9(4)
C12B Mo1B C1B C2B 151.6(4)
P2B Mo1B C1B C2B 0.5(4)
P1B Mo1B C1B C2B -98.8(3)
Mo2B Mo1B C1B C2B -72.6(3)
C2B Mo1B C1B O1B -142.7(8)
C10B Mo1B C1B O1B -23.9(6)
C11B Mo1B C1B O1B 7.7(7)
C14B Mo1B C1B O1B -52.0(7)
C13B Mo1B C1B O1B -42.8(8)
C12B Mo1B C1B O1B 8.9(8)
P2B Mo1B C1B O1B -142.2(6)
P1B Mo1B C1B O1B 118.5(6)
Mo2B Mo1B C1B O1B 144.7(7)
C2B Mo1B C1B Mo2B 72.6(3)
C10B Mo1B C1B Mo2B -168.6(2)
C11B Mo1B C1B Mo2B -136.9(2)
C14B Mo1B C1B Mo2B 163.31(18)
C13B Mo1B C1B Mo2B 172.5(3)
C12B Mo1B C1B Mo2B -135.8(3)
P2B Mo1B C1B Mo2B 73.17(16)
P1B Mo1B C1B Mo2B -26.18(17)
C20B Mo2B C1B C2B -118.5(4)
C24B Mo2B C1B C2B -147.7(3)
C21B Mo2B C1B C2B -87.4(4)
C22B Mo2B C1B C2B -88.3(4)
P3B Mo2B C1B C2B 8.4(4)
C23B Mo2B C1B C2B -141.0(4)
P1B Mo2B C1B C2B 108.3(3)
Mo1B Mo2B C1B C2B 82.3(3)
C2B Mo2B C1B O1B 130.9(8)
C20B Mo2B C1B O1B 12.4(6)
C24B Mo2B C1B O1B -16.9(7)
C21B Mo2B C1B O1B 43.5(6)
C22B Mo2B C1B O1B 42.6(8)
P3B Mo2B C1B O1B 139.3(5)
C23B Mo2B C1B O1B -10.1(8)
P1B Mo2B C1B O1B -120.8(6)
Mo1B Mo2B C1B O1B -146.8(7)
C2B Mo2B C1B Mo1B -82.3(3)
C20B Mo2B C1B Mo1B 159.2(2)
C24B Mo2B C1B Mo1B 130.0(2)
C21B Mo2B C1B Mo1B -169.71(19)
C22B Mo2B C1B Mo1B -170.6(2)
P3B Mo2B C1B Mo1B -73.90(18)
C23B Mo2B C1B Mo1B 136.7(3)
P1B Mo2B C1B Mo1B 26.02(17)
O1B C1B C2B O2B 10.9(12)
Mo1B C1B C2B O2B -136.2(7)
Mo2B C1B C2B O2B 145.2(7)
O1B C1B C2B Mo2B -134.3(6)
Mo1B C1B C2B Mo2B 78.60(14)
O1B C1B C2B Mo1B 147.1(7)
Mo2B C1B C2B Mo1B -78.60(14)
C4B O2B C2B C1B 34.7(9)
C4B O2B C2B Mo2B 159.8(5)
C4B O2B C2B Mo1B -73.6(7)
C20B Mo2B C2B C1B 63.5(4)
C24B Mo2B C2B C1B 45.6(5)
C21B Mo2B C2B C1B 99.1(3)
C22B Mo2B C2B C1B 122.8(3)
P3B Mo2B C2B C1B -172.3(3)
C23B Mo2B C2B C1B 96.5(6)
P1B Mo2B C2B C1B -82.1(3)
Mo1B Mo2B C2B C1B -69.8(3)
C1B Mo2B C2B O2B -144.4(8)
C20B Mo2B C2B O2B -80.9(6)
C24B Mo2B C2B O2B -98.8(6)
C21B Mo2B C2B O2B -45.3(6)
C22B Mo2B C2B O2B -21.5(7)
P3B Mo2B C2B O2B 43.3(6)
C23B Mo2B C2B O2B -47.8(9)
P1B Mo2B C2B O2B 133.5(5)
Mo1B Mo2B C2B O2B 145.9(7)
C1B Mo2B C2B Mo1B 69.8(3)
C20B Mo2B C2B Mo1B 133.27(19)
C24B Mo2B C2B Mo1B 115.3(3)
C21B Mo2B C2B Mo1B 168.86(17)
C22B Mo2B C2B Mo1B -167.42(18)
P3B Mo2B C2B Mo1B -102.56(12)
C23B Mo2B C2B Mo1B 166.3(5)
P1B Mo2B C2B Mo1B -12.38(16)
C10B Mo1B C2B C1B -63.3(4)
C11B Mo1B C2B C1B -39.4(5)
C14B Mo1B C2B C1B -99.1(4)
C13B Mo1B C2B C1B -120.2(4)
C12B Mo1B C2B C1B -74.7(7)
P2B Mo1B C2B C1B -179.5(3)
P1B Mo1B C2B C1B 91.2(3)
Mo2B Mo1B C2B C1B 79.1(3)
C1B Mo1B C2B O2B 135.0(7)
C10B Mo1B C2B O2B 71.7(6)
C11B Mo1B C2B O2B 95.6(6)
C14B Mo1B C2B O2B 35.9(6)
C13B Mo1B C2B O2B 14.8(7)
C12B Mo1B C2B O2B 60.3(9)
P2B Mo1B C2B O2B -44.5(5)
P1B Mo1B C2B O2B -133.8(5)
Mo2B Mo1B C2B O2B -145.9(6)
C1B Mo1B C2B Mo2B -79.1(3)
C10B Mo1B C2B Mo2B -142.43(18)
C11B Mo1B C2B Mo2B -118.5(2)
C14B Mo1B C2B Mo2B -178.21(16)
C13B Mo1B C2B Mo2B 160.7(2)
C12B Mo1B C2B Mo2B -153.8(6)
P2B Mo1B C2B Mo2B 101.39(13)
P1B Mo1B C2B Mo2B 12.06(16)
C1B Mo1B C10B C14B -127.7(4)
C2B Mo1B C10B C14B -96.5(4)
C11B Mo1B C10B C14B 116.2(5)
C13B Mo1B C10B C14B 38.3(3)
C12B Mo1B C10B C14B 78.9(4)
P2B Mo1B C10B C14B -15.7(4)
P1B Mo1B C10B C14B 125.4(3)
Mo2B Mo1B C10B C14B -141.4(3)
C1B Mo1B C10B C11B 116.1(4)
C2B Mo1B C10B C11B 147.3(4)
C14B Mo1B C10B C11B -116.2(5)
C13B Mo1B C10B C11B -77.9(4)
C12B Mo1B C10B C11B -37.3(4)
P2B Mo1B C10B C11B -131.9(3)
P1B Mo1B C10B C11B 9.2(5)
Mo2B Mo1B C10B C11B 102.4(4)
C14B C10B C11B C12B 0.9(7)
Mo1B C10B C11B C12B 66.1(4)
C14B C10B C11B Mo1B -65.1(4)
C1B Mo1B C11B C10B -65.6(4)
C2B Mo1B C11B C10B -43.7(5)
C14B Mo1B C11B C10B 37.1(3)
C13B Mo1B C11B C10B 79.2(4)
C12B Mo1B C11B C10B 115.7(6)
P2B Mo1B C11B C10B 71.9(4)
P1B Mo1B C11B C10B -174.1(3)
Mo2B Mo1B C11B C10B -114.8(3)
C1B Mo1B C11B C12B 178.6(4)
C2B Mo1B C11B C12B -159.5(4)
C10B Mo1B C11B C12B -115.7(6)
C14B Mo1B C11B C12B -78.6(4)
C13B Mo1B C11B C12B -36.6(4)
P2B Mo1B C11B C12B -43.8(5)
P1B Mo1B C11B C12B 70.2(4)
Mo2B Mo1B C11B C12B 129.5(3)
C10B C11B C12B C13B -1.5(7)
Mo1B C11B C12B C13B 63.2(4)
C10B C11B C12B Mo1B -64.7(4)
C1B Mo1B C12B C13B -118.4(4)
C2B Mo1B C12B C13B -65.7(7)
C10B Mo1B C12B C13B -78.9(4)
C11B Mo1B C12B C13B -116.5(5)
C14B Mo1B C12B C13B -37.5(3)
P2B Mo1B C12B C13B 33.3(4)
P1B Mo1B C12B C13B 127.8(3)
Mo2B Mo1B C12B C13B 152.2(3)
C1B Mo1B C12B C11B -1.9(6)
C2B Mo1B C12B C11B 50.7(8)
C10B Mo1B C12B C11B 37.6(4)
C14B Mo1B C12B C11B 78.9(4)
C13B Mo1B C12B C11B 116.5(5)
P2B Mo1B C12B C11B 149.8(4)
P1B Mo1B C12B C11B -115.7(4)
Mo2B Mo1B C12B C11B -91.3(4)
C11B C12B C13B C14B 1.5(6)
Mo1B C12B C13B C14B 63.9(4)
C11B C12B C13B Mo1B -62.4(4)
C1B Mo1B C13B C12B 101.4(5)
C2B Mo1B C13B C12B 153.9(3)
C10B Mo1B C13B C12B 78.9(4)
C11B Mo1B C13B C12B 37.3(3)
C14B Mo1B C13B C12B 116.7(5)
P2B Mo1B C13B C12B -147.8(3)
P1B Mo1B C13B C12B -58.9(4)
Mo2B Mo1B C13B C12B -101.8(6)
C1B Mo1B C13B C14B -15.3(6)
C2B Mo1B C13B C14B 37.2(5)
C10B Mo1B C13B C14B -37.8(3)
C11B Mo1B C13B C14B -79.4(4)
C12B Mo1B C13B C14B -116.7(5)
P2B Mo1B C13B C14B 95.5(3)
P1B Mo1B C13B C14B -175.6(3)
Mo2B Mo1B C13B C14B 141.5(5)
C11A C10A C14A C13A 0.6(6)
Mo1A C10A C14A C13A -64.8(4)
C11A C10A C14A Mo1A 65.5(4)
C12A C13A C14A C10A -0.5(6)
Mo1A C13A C14A C10A 63.4(4)
C12A C13A C14A Mo1A -64.0(4)
C1A Mo1A C14A C10A 57.5(4)
C2A Mo1A C14A C10A 93.3(4)
C11A Mo1A C14A C10A -37.6(4)
C13A Mo1A C14A C10A -115.1(5)
C12A Mo1A C14A C10A -78.8(4)
P2A Mo1A C14A C10A 171.9(4)
P1A Mo1A C14A C10A -102.5(4)
Mo2A Mo1A C14A C10A 86.6(5)
C1A Mo1A C14A C13A 172.6(4)
C2A Mo1A C14A C13A -151.7(4)
C10A Mo1A C14A C13A 115.1(5)
C11A Mo1A C14A C13A 77.4(4)
C12A Mo1A C14A C13A 36.3(3)
P2A Mo1A C14A C13A -73.0(4)
P1A Mo1A C14A C13A 12.5(6)
Mo2A Mo1A C14A C13A -158.3(3)
C11B C10B C14B C13B 0.0(6)
Mo1B C10B C14B C13B -64.7(4)
C11B C10B C14B Mo1B 64.7(4)
C12B C13B C14B C10B -0.9(6)
Mo1B C13B C14B C10B 64.1(4)
C12B C13B C14B Mo1B -65.0(4)
C1B Mo1B C14B C10B 55.3(4)
C2B Mo1B C14B C10B 91.8(4)
C11B Mo1B C14B C10B -37.3(4)
C13B Mo1B C14B C10B -114.7(5)
C12B Mo1B C14B C10B -78.5(4)
P2B Mo1B C14B C10B 166.1(4)
P1B Mo1B C14B C10B -107.1(4)
Mo2B Mo1B C14B C10B 88.5(5)
C1B Mo1B C14B C13B 170.0(4)
C2B Mo1B C14B C13B -153.5(4)
C10B Mo1B C14B C13B 114.7(5)
C11B Mo1B C14B C13B 77.5(4)
C12B Mo1B C14B C13B 36.2(3)
P2B Mo1B C14B C13B -79.2(3)
P1B Mo1B C14B C13B 7.6(5)
Mo2B Mo1B C14B C13B -156.8(3)
C2B Mo2B C20B C21B 87.2(4)
C1B Mo2B C20B C21B 118.9(4)
C24B Mo2B C20B C21B -115.2(6)
C22B Mo2B C20B C21B -37.2(4)
P3B Mo2B C20B C21B 0.6(5)
C23B Mo2B C20B C21B -77.8(4)
P1B Mo2B C20B C21B -139.4(3)
Mo1B Mo2B C20B C21B 140.6(3)
C2B Mo2B C20B C24B -157.6(4)
C1B Mo2B C20B C24B -125.9(4)
C21B Mo2B C20B C24B 115.2(6)
C22B Mo2B C20B C24B 78.0(4)
P3B Mo2B C20B C24B 115.8(4)
C23B Mo2B C20B C24B 37.4(4)
P1B Mo2B C20B C24B -24.2(5)
Mo1B Mo2B C20B C24B -104.2(4)
C24B C20B C21B C22B -0.1(7)
Mo2B C20B C21B C22B 65.0(4)
C24B C20B C21B Mo2B -65.1(4)
C2B Mo2B C21B C20B -99.2(4)
C1B Mo2B C21B C20B -63.0(4)
C24B Mo2B C21B C20B 38.1(4)
C22B Mo2B C21B C20B 115.9(6)
P3B Mo2B C21B C20B -179.5(4)
C23B Mo2B C21B C20B 79.6(4)
P1B Mo2B C21B C20B 83.3(5)
Mo1B Mo2B C21B C20B -79.8(5)
C2B Mo2B C21B C22B 144.9(4)
C1B Mo2B C21B C22B -178.9(4)
C20B Mo2B C21B C22B -115.9(6)
C24B Mo2B C21B C22B -77.8(4)
P3B Mo2B C21B C22B 64.6(4)
C23B Mo2B C21B C22B -36.3(4)
P1B Mo2B C21B C22B -32.6(6)
Mo1B Mo2B C21B C22B 164.3(3)
C20B C21B C22B C23B 1.3(7)
Mo2B C21B C22B C23B 64.5(4)
C20B C21B C22B Mo2B -63.3(4)
C2B Mo2B C22B C23B -161.5(4)
C1B Mo2B C22B C23B -115.7(4)
C20B Mo2B C22B C23B -79.6(4)
C24B Mo2B C22B C23B -37.5(4)
C21B Mo2B C22B C23B -117.2(5)
P3B Mo2B C22B C23B 131.5(4)
P1B Mo2B C22B C23B 45.6(4)
Mo1B Mo2B C22B C23B 109.5(9)
C2B Mo2B C22B C21B -44.2(5)
C1B Mo2B C22B C21B 1.6(6)
C20B Mo2B C22B C21B 37.6(4)
C24B Mo2B C22B C21B 79.8(4)
P3B Mo2B C22B C21B -111.3(4)
C23B Mo2B C22B C21B 117.2(5)
P1B Mo2B C22B C21B 162.8(3)
Mo1B Mo2B C22B C21B -133.3(8)
C21B C22B C23B C24B -2.0(7)
Mo2B C22B C23B C24B 61.2(4)
C21B C22B C23B Mo2B -63.2(4)
C2B Mo2B C23B C22B 39.8(7)
C1B Mo2B C23B C22B 105.0(5)
C20B Mo2B C23B C22B 78.4(4)
C24B Mo2B C23B C22B 116.4(6)
C21B Mo2B C23B C22B 36.8(3)
P3B Mo2B C23B C22B -47.4(4)
P1B Mo2B C23B C22B -141.5(3)
Mo1B Mo2B C23B C22B -161.6(3)
C2B Mo2B C23B C24B -76.6(7)
C1B Mo2B C23B C24B -11.4(6)
C20B Mo2B C23B C24B -37.9(4)
C21B Mo2B C23B C24B -79.6(4)
C22B Mo2B C23B C24B -116.4(6)
P3B Mo2B C23B C24B -163.7(4)
P1B Mo2B C23B C24B 102.2(4)
Mo1B Mo2B C23B C24B 82.1(5)
C21B C20B C24B C23B -1.1(7)
Mo2B C20B C24B C23B -67.0(4)
C21B C20B C24B Mo2B 65.9(4)
C22B C23B C24B C20B 1.9(7)
Mo2B C23B C24B C20B 64.7(4)
C22B C23B C24B Mo2B -62.8(4)
C2B Mo2B C24B C20B 31.2(5)
C1B Mo2B C24B C20B 56.9(4)
C21B Mo2B C24B C20B -37.7(4)
C22B Mo2B C24B C20B -78.9(4)
P3B Mo2B C24B C20B -93.5(4)
C23B Mo2B C24B C20B -115.6(6)
P1B Mo2B C24B C20B 162.4(3)
Mo1B Mo2B C24B C20B 108.4(3)
C2B Mo2B C24B C23B 146.8(4)
C1B Mo2B C24B C23B 172.5(4)
C20B Mo2B C24B C23B 115.6(6)
C21B Mo2B C24B C23B 77.9(4)
C22B Mo2B C24B C23B 36.7(4)
P3B Mo2B C24B C23B 22.1(5)
P1B Mo2B C24B C23B -82.0(4)
Mo1B Mo2B C24B C23B -136.0(3)
C36B P1B C30B C35B -72.0(5)
C46B P1B C30B C35B -73.0(5)
Mo2B P1B C30B C35B 151.3(4)
Mo1B P1B C30B C35B 69.2(5)
C36B P1B C30B C31B 60.2(5)
C46B P1B C30B C31B 59.2(5)
Mo2B P1B C30B C31B -76.5(5)
Mo1B P1B C30B C31B -158.6(4)
C35B C30B C31B C32B -53.1(7)
P1B C30B C31B C32B 173.7(4)
C30B C31B C32B C33B 55.3(7)
C31B C32B C33B C34B -57.6(8)
C32B C33B C34B C35B 57.0(8)
C31B C30B C35B C34B 52.9(8)
P1B C30B C35B C34B -173.3(5)
C33B C34B C35B C30B -54.6(8)
P2B O3B C50B C51B 141.6(5)
C58B O4B C52B C53B -30(3)
P2B O4B C52B C53B -118.8(12)
C52B O4B C58B C59B 14(2)
P2B O4B C58B C59B 130(3)
P3B O6B C54B C55B -151.4(5)
P3B O7B C56B C57B 167.2(5)
C30B P1B C36B C37B 165.9(7)
C46B P1B C36B C37B -110(15)
Mo2B P1B C36B C37B -53.1(7)
Mo1B P1B C36B C37B 24.6(8)
C30B P1B C36B C41B 28.7(8)
C46B P1B C36B C41B 113(15)
Mo2B P1B C36B C41B 169.7(7)
Mo1B P1B C36B C41B -112.6(7)
C41B C36B C37B C38B -53.0(12)
P1B C36B C37B C38B 166.0(7)
C37B C36B C41B C40B 53.7(12)
P1B C36B C41B C40B -168.6(8)
C38B C39B C40B C41B 46.1(14)
C36B C41B C40B C39B -50.9(15)
C40B C39B C38B C37B -44.1(13)
C36B C37B C38B C39B 47.8(13)
C30B P1B C46B C45B -68.4(2)
C36B P1B C46B C45B -165(14)
Mo2B P1B C46B C45B 71.94(8)
Mo1B P1B C46B C45B 149.61(5)
C30B P1B C46B C42B 92.39(19)
C36B P1B C46B C42B -4(14)
Mo2B P1B C46B C42B -127.26(5)
Mo1B P1B C46B C42B -49.59(8)
C42B C46B C45B C44B 39.435(5)
P1B C46B C45B C44B -160.16(5)
C44B C46C C43B C42B -46.180(4)
C46C C43B C42B C46B 46.760(6)
C45B C46B C42B C43B -37.865(8)
P1B C46B C42B C43B 159.59(5)
C46B C45B C44B C46C -35.214(6)
C43B C46C C44B C45B 36.770(8)

loop_
_platon_squeeze_void_nr
_platon_squeeze_void_average_x
_platon_squeeze_void_average_y
_platon_squeeze_void_average_z
_platon_squeeze_void_volume
_platon_squeeze_void_count_electrons
1 0.000 0.500 0.000 147.3 46.3
2 0.313 0.755 0.173 10.3 0.1
3 0.686 0.245 0.827 10.3 0.1
